data_4111458
loop_
_publ_author_name
'Laurent F. Groux'
'Thomas Weiss'
'Dastigiri N. Reddy'
'Preston A. Chase'
'Warren E. Piers'
'Tom Ziegler'
'Masood Parvez'
'Jordi Benet-Buchholz'

_publ_contact_author
;
    Masood Parvez
    Department of Chemistry
    University of Calgary
    2500 University Drive N.W.
    Calgary, Alberta, Canada T2N 1N4
;
_publ_contact_author_email parvez@ucalgary.ca
_publ_contact_author_fax (403)289-9488
_publ_contact_author_phone (403)220-5348
_publ_section_title
;
 Insertion of Acrylonitrile into Palladium Methyl Bonds in Neutral and
 Anionic Pd(II) Complexes
;
_journal_name_full 'Journal of the American Chemical Society'
_journal_page_first 1854
_journal_page_last 1869
_journal_paper_doi 10.1021/ja044119+
_journal_volume 127
_journal_year 2005
_chemical_formula_sum 'C42 H69.5 B F3 K N2.5 O7 P Pd'
_chemical_formula_weight 965.78
_space_group_IT_number 2
_symmetry_cell_setting triclinic
_symmetry_space_group_name_Hall '-P 1'
_symmetry_space_group_name_H-M 'P -1'
_atom_sites_solution_hydrogens geom
_atom_sites_solution_primary direct
_atom_sites_solution_secondary difmap
_audit_creation_method SHELXL-97
_cell_angle_alpha 85.573(17)
_cell_angle_beta 80.042(16)
_cell_angle_gamma 88.58(2)
_cell_formula_units_Z 4
_cell_length_a 14.004(4)
_cell_length_b 16.841(5)
_cell_length_c 21.172(6)
_cell_measurement_reflns_used 40813
_cell_measurement_temperature 173(2)
_cell_measurement_theta_max 27.5
_cell_measurement_theta_min 2.3
_cell_volume 4903(2)
_computing_cell_refinement 'HKL DENZO (Otwinowski & Minor, 1997)'
_computing_data_collection 'COLLECT (Hooft, 1998)'
_computing_data_reduction 'SCALEPACK (Otwinowski & Minor, 1997)'
_computing_molecular_graphics 'ORTEPII (Johnson, 1976)'
_computing_publication_material 'SHELXL-97 (Sheldrick, 1997)'
_computing_structure_refinement 'SHELXL-97 (Sheldrick, 1997)'
_computing_structure_solution 'SAPI91 (Fan, 1991)'
_diffrn_ambient_temperature 173(2)
_diffrn_measured_fraction_theta_full 0.971
_diffrn_measured_fraction_theta_max 0.971
_diffrn_measurement_device_type 'Nonius KappaCCD'
_diffrn_measurement_method ' \w and \f '
_diffrn_radiation_monochromator graphite
_diffrn_radiation_source 'fine-focus sealed tube'
_diffrn_radiation_type MoK\a
_diffrn_radiation_wavelength 0.71073
_diffrn_reflns_av_R_equivalents 0.0517
_diffrn_reflns_av_sigmaI/netI 0.0759
_diffrn_reflns_limit_h_max 18
_diffrn_reflns_limit_h_min -18
_diffrn_reflns_limit_k_max 21
_diffrn_reflns_limit_k_min -21
_diffrn_reflns_limit_l_max 27
_diffrn_reflns_limit_l_min -27
_diffrn_reflns_number 40813
_diffrn_reflns_theta_full 27.47
_diffrn_reflns_theta_max 27.47
_diffrn_reflns_theta_min 2.29
_exptl_absorpt_coefficient_mu 0.553
_exptl_absorpt_correction_T_max 0.9467
_exptl_absorpt_correction_T_min 0.9265
_exptl_absorpt_correction_type multi-scan
_exptl_absorpt_process_details 'SORTAV: (Blessing, 1997)'
_exptl_crystal_colour yellow
_exptl_crystal_density_diffrn 1.308
_exptl_crystal_description prism
_exptl_crystal_F_000 2028
_exptl_crystal_size_max 0.14
_exptl_crystal_size_mid 0.11
_exptl_crystal_size_min 0.10
_refine_diff_density_max 0.812
_refine_diff_density_min -0.919
_refine_diff_density_rms 0.095
_refine_ls_extinction_method none
_refine_ls_goodness_of_fit_ref 1.090
_refine_ls_hydrogen_treatment mixed
_refine_ls_matrix_type full
_refine_ls_number_parameters 1094
_refine_ls_number_reflns 21810
_refine_ls_number_restraints 4
_refine_ls_restrained_S_all 1.091
_refine_ls_R_factor_all 0.1237
_refine_ls_R_factor_gt 0.0629
_refine_ls_shift/su_max 0.367
_refine_ls_shift/su_mean 0.004
_refine_ls_structure_factor_coef Fsqd
_refine_ls_weighting_details 'calc w=1/[\s^2^(Fo^2^)+(0.0424P)^2^+13.1100P] where P=(Fo^2^+2Fc^2^)/3'
_refine_ls_weighting_scheme calc
_refine_ls_wR_factor_gt 0.1249
_refine_ls_wR_factor_ref 0.1561
_reflns_number_gt 13472
_reflns_number_total 21810
_reflns_threshold_expression >2sigma(I)
_cod_data_source_file ja0441192Bsi20040927_052959.cif
_cod_data_source_block Compound_1c-PMe3
_cod_original_formula_sum 'C42 H69.50 B F3 K N2.50 O7 P Pd'
_cod_database_code 4111458

loop_
_symmetry_equiv_pos_as_xyz
'x, y, z'
'-x, -y, -z'

loop_
_atom_site_label
_atom_site_type_symbol
_atom_site_fract_x
_atom_site_fract_y
_atom_site_fract_z
_atom_site_U_iso_or_equiv
_atom_site_adp_type
_atom_site_occupancy
_atom_site_symmetry_multiplicity
_atom_site_calc_flag
_atom_site_refinement_flags
_atom_site_disorder_assembly
_atom_site_disorder_group
Pd1 Pd -0.02400(3) 0.740050(19) 0.686519(16) 0.02988(10) Uani 1 1 d . . .
K1 K 0.03809(7) 0.12632(6) 0.72951(5) 0.0342(2) Uani 1 1 d . . .
P1 P -0.06428(10) 0.83587(7) 0.75344(6) 0.0355(3) Uani 1 1 d . . .
B1 B 0.0227(5) 0.3088(3) 0.7545(3) 0.0423(15) Uani 1 1 d . . .
F1 F 0.0583(4) 0.28392(19) 0.69254(16) 0.0884(14) Uani 1 1 d . . .
F2 F -0.0616(3) 0.2676(2) 0.7793(3) 0.0995(16) Uani 1 1 d . . .
F3 F 0.0901(3) 0.27870(18) 0.79129(17) 0.0667(10) Uani 1 1 d . . .
O1 O -0.0241(2) 0.65145(17) 0.76175(14) 0.0343(8) Uani 1 1 d . . .
O2 O -0.1577(2) 0.08455(19) 0.79019(17) 0.0422(8) Uani 1 1 d . . .
O3 O -0.0120(3) 0.0826(2) 0.86560(18) 0.0504(9) Uani 1 1 d . . .
O4 O 0.1760(3) 0.0567(2) 0.8035(2) 0.0596(11) Uani 1 1 d . . .
O5 O 0.2241(3) 0.0742(3) 0.6698(2) 0.0716(13) Uani 1 1 d . . .
O6 O 0.0732(3) 0.0579(2) 0.59986(18) 0.0542(10) Uani 1 1 d . . .
O7 O -0.1082(3) 0.1080(2) 0.65564(18) 0.0459(9) Uani 1 1 d . . .
N1 N 0.0205(3) 0.6545(2) 0.62053(16) 0.0273(8) Uani 1 1 d . . .
C1 C -0.0311(4) 0.8275(3) 0.6152(2) 0.0469(14) Uani 1 1 d . . .
H1A H -0.0442 0.8037 0.5768 0.070 Uiso 1 1 calc R . .
H1B H 0.0307 0.8556 0.6049 0.070 Uiso 1 1 calc R . .
H1C H -0.0833 0.8652 0.6295 0.070 Uiso 1 1 calc R . .
C2 C -0.0162(3) 0.5743(2) 0.7591(2) 0.0269(10) Uani 1 1 d . . .
C3 C -0.0323(3) 0.5229(2) 0.8174(2) 0.0279(10) Uani 1 1 d . . .
C4 C -0.0188(3) 0.4418(3) 0.8124(2) 0.0304(10) Uani 1 1 d . . .
H4 H -0.0285 0.4088 0.8514 0.036 Uiso 1 1 calc R . .
C5 C 0.0082(3) 0.4034(3) 0.7547(2) 0.0301(10) Uani 1 1 d . . .
C6 C 0.0208(3) 0.4533(3) 0.6999(2) 0.0309(10) Uani 1 1 d . . .
H6 H 0.0381 0.4305 0.6598 0.037 Uiso 1 1 calc R . .
C7 C 0.0096(3) 0.5376(2) 0.6998(2) 0.0279(10) Uani 1 1 d . . .
C8 C 0.0279(3) 0.5794(3) 0.6375(2) 0.0301(10) Uani 1 1 d . . .
H8 H 0.0490 0.5467 0.6030 0.036 Uiso 1 1 calc R . .
C9 C -0.0604(4) 0.5577(3) 0.8829(2) 0.0333(11) Uani 1 1 d . . .
C10 C -0.0796(4) 0.4928(3) 0.9383(2) 0.0446(13) Uani 1 1 d . . .
H10A H -0.1314 0.4582 0.9312 0.067 Uiso 1 1 calc R . .
H10B H -0.0994 0.5177 0.9790 0.067 Uiso 1 1 calc R . .
H10C H -0.0204 0.4611 0.9401 0.067 Uiso 1 1 calc R . .
C11 C 0.0218(4) 0.6093(3) 0.8953(2) 0.0432(13) Uani 1 1 d . . .
H11A H 0.0015 0.6349 0.9355 0.065 Uiso 1 1 calc R . .
H11B H 0.0372 0.6503 0.8597 0.065 Uiso 1 1 calc R . .
H11C H 0.0793 0.5759 0.8984 0.065 Uiso 1 1 calc R . .
C12 C -0.1553(4) 0.6066(3) 0.8848(2) 0.0438(13) Uani 1 1 d . . .
H12A H -0.2084 0.5712 0.8815 0.066 Uiso 1 1 calc R . .
H12B H -0.1477 0.6473 0.8487 0.066 Uiso 1 1 calc R . .
H12C H -0.1700 0.6324 0.9253 0.066 Uiso 1 1 calc R . .
C13 C 0.0446(3) 0.6741(3) 0.5513(2) 0.0308(10) Uani 1 1 d . . .
C14 C -0.0255(3) 0.6611(3) 0.5130(2) 0.0323(11) Uani 1 1 d . . .
C15 C 0.0015(4) 0.6783(3) 0.4470(2) 0.0377(12) Uani 1 1 d . . .
H15 H -0.0439 0.6703 0.4197 0.045 Uiso 1 1 calc R . .
C16 C 0.0921(4) 0.7064(3) 0.4203(2) 0.0421(13) Uani 1 1 d . . .
H16 H 0.1090 0.7163 0.3750 0.051 Uiso 1 1 calc R . .
C17 C 0.1579(4) 0.7203(3) 0.4591(2) 0.0423(13) Uani 1 1 d . . .
H17 H 0.2199 0.7404 0.4402 0.051 Uiso 1 1 calc R . .
C18 C 0.1356(4) 0.7053(3) 0.5259(2) 0.0369(11) Uani 1 1 d . . .
C19 C -0.1265(4) 0.6322(3) 0.5406(2) 0.0416(12) Uani 1 1 d . . .
H19 H -0.1312 0.6233 0.5883 0.050 Uiso 1 1 calc R . .
C20 C -0.1476(5) 0.5535(4) 0.5149(4) 0.072(2) Uani 1 1 d . . .
H20A H -0.1419 0.5604 0.4680 0.108 Uiso 1 1 calc R . .
H20B H -0.2135 0.5367 0.5339 0.108 Uiso 1 1 calc R . .
H20C H -0.1010 0.5128 0.5262 0.108 Uiso 1 1 calc R . .
C21 C -0.2022(5) 0.6944(4) 0.5272(4) 0.075(2) Uani 1 1 d . . .
H21A H -0.1894 0.7442 0.5452 0.113 Uiso 1 1 calc R . .
H21B H -0.2668 0.6753 0.5471 0.113 Uiso 1 1 calc R . .
H21C H -0.1993 0.7038 0.4807 0.113 Uiso 1 1 calc R . .
C22 C 0.2094(4) 0.7204(3) 0.5679(3) 0.0488(14) Uani 1 1 d . . .
H22 H 0.1733 0.7241 0.6127 0.059 Uiso 1 1 calc R . .
C23 C 0.2637(5) 0.7985(4) 0.5486(4) 0.077(2) Uani 1 1 d . . .
H23A H 0.3070 0.7942 0.5073 0.115 Uiso 1 1 calc R . .
H23B H 0.3019 0.8092 0.5815 0.115 Uiso 1 1 calc R . .
H23C H 0.2169 0.8420 0.5445 0.115 Uiso 1 1 calc R . .
C24 C 0.2800(5) 0.6499(4) 0.5696(4) 0.077(2) Uani 1 1 d . . .
H24A H 0.2436 0.6009 0.5841 0.115 Uiso 1 1 calc R . .
H24B H 0.3245 0.6588 0.5993 0.115 Uiso 1 1 calc R . .
H24C H 0.3173 0.6447 0.5264 0.115 Uiso 1 1 calc R . .
C25 C 0.0027(4) 0.9275(3) 0.7352(3) 0.0486(14) Uani 1 1 d . . .
H25A H -0.0212 0.9648 0.7678 0.073 Uiso 1 1 calc R . .
H25B H -0.0061 0.9510 0.6928 0.073 Uiso 1 1 calc R . .
H25C H 0.0717 0.9163 0.7352 0.073 Uiso 1 1 calc R . .
C26 C -0.1897(4) 0.8680(4) 0.7641(3) 0.0682(19) Uani 1 1 d . . .
H26A H -0.2310 0.8242 0.7853 0.102 Uiso 1 1 calc R . .
H26B H -0.2074 0.8836 0.7220 0.102 Uiso 1 1 calc R . .
H26C H -0.1987 0.9136 0.7907 0.102 Uiso 1 1 calc R . .
C27 C -0.0449(6) 0.8103(3) 0.8343(3) 0.074(2) Uani 1 1 d . . .
H27A H -0.0630 0.8558 0.8603 0.110 Uiso 1 1 calc R . .
H27B H 0.0237 0.7968 0.8339 0.110 Uiso 1 1 calc R . .
H27C H -0.0848 0.7645 0.8527 0.110 Uiso 1 1 calc R . .
C28 C -0.1754(4) 0.1041(3) 0.8553(3) 0.0582(17) Uani 1 1 d . . .
H28A H -0.2432 0.0914 0.8750 0.070 Uiso 1 1 calc R . .
H28B H -0.1658 0.1618 0.8574 0.070 Uiso 1 1 calc R . .
C29 C -0.1077(4) 0.0577(3) 0.8911(3) 0.0552(16) Uani 1 1 d . . .
H29A H -0.1232 0.0669 0.9374 0.066 Uiso 1 1 calc R . .
H29B H -0.1138 0.0000 0.8864 0.066 Uiso 1 1 calc R . .
C30 C 0.0603(5) 0.0404(4) 0.8963(3) 0.0671(18) Uani 1 1 d . . .
H30A H 0.0603 -0.0169 0.8891 0.080 Uiso 1 1 calc R . .
H30B H 0.0469 0.0462 0.9432 0.080 Uiso 1 1 calc R . .
C31 C 0.1553(5) 0.0756(4) 0.8675(3) 0.0696(19) Uani 1 1 d . . .
H31A H 0.1526 0.1341 0.8698 0.084 Uiso 1 1 calc R . .
H31B H 0.2064 0.0536 0.8911 0.084 Uiso 1 1 calc R . .
C32 C 0.2678(5) 0.0845(6) 0.7720(4) 0.097(3) Uani 1 1 d . . .
H32A H 0.3176 0.0706 0.7991 0.116 Uiso 1 1 calc R . .
H32B H 0.2659 0.1432 0.7637 0.116 Uiso 1 1 calc R . .
C33 C 0.2914(5) 0.0464(6) 0.7109(4) 0.098(3) Uani 1 1 d . . .
H33A H 0.3584 0.0598 0.6897 0.117 Uiso 1 1 calc R . .
H33B H 0.2873 -0.0122 0.7191 0.117 Uiso 1 1 calc R . .
C34 C 0.2357(5) 0.0324(5) 0.6143(4) 0.086(2) Uani 1 1 d . . .
H34A H 0.2179 -0.0240 0.6259 0.103 Uiso 1 1 calc R . .
H34B H 0.3042 0.0342 0.5927 0.103 Uiso 1 1 calc R . .
C35 C 0.1729(6) 0.0691(5) 0.5706(3) 0.086(2) Uani 1 1 d . . .
H35A H 0.1866 0.1267 0.5622 0.103 Uiso 1 1 calc R . .
H35B H 0.1860 0.0441 0.5291 0.103 Uiso 1 1 calc R . .
C36 C 0.0079(5) 0.0933(3) 0.5612(3) 0.0609(18) Uani 1 1 d . . .
H36A H 0.0199 0.0716 0.5184 0.073 Uiso 1 1 calc R . .
H36B H 0.0174 0.1517 0.5552 0.073 Uiso 1 1 calc R . .
C37 C -0.0923(5) 0.0754(3) 0.5941(3) 0.0603(17) Uani 1 1 d . . .
H37A H -0.1394 0.0989 0.5678 0.072 Uiso 1 1 calc R . .
H37B H -0.1017 0.0170 0.5996 0.072 Uiso 1 1 calc R . .
C38 C -0.2066(4) 0.0995(4) 0.6878(3) 0.0601(17) Uani 1 1 d . . .
H38A H -0.2248 0.0427 0.6925 0.072 Uiso 1 1 calc R . .
H38B H -0.2506 0.1292 0.6623 0.072 Uiso 1 1 calc R . .
C39 C -0.2160(4) 0.1313(3) 0.7522(3) 0.0565(16) Uani 1 1 d . . .
H39A H -0.1948 0.1874 0.7475 0.068 Uiso 1 1 calc R . .
H39B H -0.2846 0.1296 0.7737 0.068 Uiso 1 1 calc R . .
Pd2 Pd 0.44342(3) 1.228471(19) 0.190914(16) 0.03008(10) Uani 1 1 d . . .
K2 K 0.50883(8) 0.62073(6) 0.22321(6) 0.0420(3) Uani 1 1 d . . .
P2 P 0.41070(10) 1.32642(7) 0.25649(6) 0.0326(3) Uani 1 1 d . . .
B101 B 0.4712(5) 0.7988(4) 0.2696(4) 0.0500(17) Uani 1 1 d . A .
F101 F 0.4307(4) 0.7666(2) 0.2223(3) 0.082(2) Uani 0.838(8) 1 d P A 1
F102 F 0.4118(4) 0.7650(2) 0.3289(3) 0.0868(19) Uani 0.838(8) 1 d P A 1
F103 F 0.5636(5) 0.7675(4) 0.2721(5) 0.073(2) Uani 0.838(8) 1 d P A 1
F104 F 0.5360(14) 0.7761(11) 0.1978(9) 0.045(6) Uiso 0.162(8) 1 d P A 2
F105 F 0.540(3) 0.768(3) 0.292(2) 0.069(13) Uiso 0.162(8) 1 d P A 2
F106 F 0.4083(18) 0.7560(15) 0.2811(15) 0.065(7) Uiso 0.162(8) 1 d P A 2
O101 O 0.4448(2) 1.14262(16) 0.26753(14) 0.0309(7) Uani 1 1 d . . .
O102 O 0.3198(3) 0.5726(3) 0.2874(3) 0.0875(17) Uani 1 1 d . A .
O103 O 0.4779(5) 0.5651(3) 0.3537(2) 0.0885(16) Uani 1 1 d . A .
O104 O 0.6642(4) 0.5490(3) 0.2816(3) 0.0936(17) Uani 1 1 d . A .
O105 O 0.6909(4) 0.5890(4) 0.1480(3) 0.1042(19) Uani 1 1 d . A .
O106 O 0.5400(4) 0.5637(3) 0.0843(2) 0.0841(15) Uani 1 1 d . A .
O107 O 0.3569(4) 0.6016(3) 0.1523(3) 0.0844(15) Uani 1 1 d . A .
N101 N 0.4847(3) 1.1403(2) 0.12700(17) 0.0298(8) Uani 1 1 d . . .
C101 C 0.4322(4) 1.3132(3) 0.1183(2) 0.0474(14) Uani 1 1 d . . .
H10D H 0.4130 1.2882 0.0822 0.071 Uiso 1 1 calc R . .
H10E H 0.4949 1.3392 0.1041 0.071 Uiso 1 1 calc R . .
H10F H 0.3832 1.3531 0.1338 0.071 Uiso 1 1 calc R . .
C102 C 0.4499(3) 1.0657(2) 0.2666(2) 0.0276(10) Uani 1 1 d . A .
C103 C 0.4368(3) 1.0157(3) 0.3260(2) 0.0282(10) Uani 1 1 d . . .
C104 C 0.4443(3) 0.9344(3) 0.3235(2) 0.0318(10) Uani 1 1 d . A .
H104 H 0.4350 0.9030 0.3633 0.038 Uiso 1 1 calc R . .
C105 C 0.4645(3) 0.8939(3) 0.2669(2) 0.0331(11) Uani 1 1 d . . .
C106 C 0.4771(3) 0.9415(3) 0.2105(2) 0.0338(11) Uani 1 1 d . A .
H106 H 0.4911 0.9168 0.1710 0.041 Uiso 1 1 calc R . .
C107 C 0.4700(3) 1.0258(3) 0.2085(2) 0.0290(10) Uani 1 1 d . . .
C108 C 0.4893(3) 1.0650(3) 0.1450(2) 0.0320(10) Uani 1 1 d . A .
H108 H 0.5083 1.0309 0.1113 0.038 Uiso 1 1 calc R . .
C109 C 0.4167(4) 1.0546(3) 0.3906(2) 0.0328(11) Uani 1 1 d . . .
C110 C 0.4016(4) 0.9921(3) 0.4482(2) 0.0475(13) Uani 1 1 d . . .
H11D H 0.3460 0.9589 0.4458 0.071 Uiso 1 1 calc R . .
H11E H 0.3893 1.0190 0.4883 0.071 Uiso 1 1 calc R . .
H11F H 0.4598 0.9584 0.4473 0.071 Uiso 1 1 calc R . .
C111 C 0.5044(4) 1.1048(3) 0.3968(2) 0.0366(11) Uani 1 1 d . . .
H11G H 0.5607 1.0697 0.3995 0.055 Uiso 1 1 calc R . .
H11H H 0.4893 1.1338 0.4358 0.055 Uiso 1 1 calc R . .
H11I H 0.5191 1.1428 0.3591 0.055 Uiso 1 1 calc R . .
C112 C 0.3232(4) 1.1055(3) 0.3956(2) 0.0395(12) Uani 1 1 d . . .
H11J H 0.3274 1.1436 0.3578 0.059 Uiso 1 1 calc R . .
H11K H 0.3152 1.1344 0.4346 0.059 Uiso 1 1 calc R . .
H11L H 0.2675 1.0708 0.3974 0.059 Uiso 1 1 calc R . .
C113 C 0.5176(4) 1.1600(3) 0.0591(2) 0.0323(11) Uani 1 1 d . . .
C114 C 0.4554(3) 1.1510(3) 0.0155(2) 0.0317(10) Uani 1 1 d . . .
C115 C 0.4917(4) 1.1687(3) -0.0495(2) 0.0397(12) Uani 1 1 d . . .
H115 H 0.4507 1.1630 -0.0802 0.048 Uiso 1 1 calc R . .
C116 C 0.5850(4) 1.1942(3) -0.0705(2) 0.0461(14) Uani 1 1 d . . .
H116 H 0.6084 1.2051 -0.1151 0.055 Uiso 1 1 calc R . .
C117 C 0.6444(4) 1.2039(3) -0.0257(3) 0.0434(13) Uani 1 1 d . . .
H117 H 0.7091 1.2211 -0.0403 0.052 Uiso 1 1 calc R . .
C118 C 0.6120(4) 1.1891(3) 0.0399(2) 0.0366(11) Uani 1 1 d . . .
C119 C 0.3520(4) 1.1219(3) 0.0360(2) 0.0428(13) Uani 1 1 d . . .
H119 H 0.3382 1.1158 0.0841 0.051 Uiso 1 1 calc R . .
C120 C 0.3404(5) 1.0400(4) 0.0110(3) 0.0614(17) Uani 1 1 d . . .
H12D H 0.3580 1.0437 -0.0360 0.092 Uiso 1 1 calc R . .
H12E H 0.2729 1.0230 0.0235 0.092 Uiso 1 1 calc R . .
H12F H 0.3830 1.0011 0.0295 0.092 Uiso 1 1 calc R . .
C121 C 0.2774(4) 1.1805(4) 0.0137(3) 0.0688(19) Uani 1 1 d . . .
H12G H 0.2860 1.2329 0.0288 0.103 Uiso 1 1 calc R . .
H12H H 0.2119 1.1615 0.0313 0.103 Uiso 1 1 calc R . .
H12I H 0.2865 1.1846 -0.0334 0.103 Uiso 1 1 calc R . .
C122 C 0.6772(4) 1.2005(3) 0.0879(3) 0.0467(13) Uani 1 1 d . . .
H122 H 0.6345 1.2064 0.1304 0.056 Uiso 1 1 calc R . .
C123 C 0.7386(6) 1.2752(5) 0.0722(4) 0.086(2) Uani 1 1 d . . .
H12J H 0.7873 1.2685 0.0337 0.128 Uiso 1 1 calc R . .
H12K H 0.7712 1.2839 0.1085 0.128 Uiso 1 1 calc R . .
H12L H 0.6969 1.3212 0.0644 0.128 Uiso 1 1 calc R . .
C124 C 0.7422(5) 1.1270(4) 0.0959(4) 0.079(2) Uani 1 1 d . . .
H12M H 0.7017 1.0798 0.1085 0.118 Uiso 1 1 calc R . .
H12N H 0.7810 1.1346 0.1293 0.118 Uiso 1 1 calc R . .
H12O H 0.7854 1.1195 0.0551 0.118 Uiso 1 1 calc R . .
C125 C 0.4708(4) 1.4203(3) 0.2305(3) 0.0480(14) Uani 1 1 d . . .
H12P H 0.4564 1.4568 0.2649 0.072 Uiso 1 1 calc R . .
H12Q H 0.4476 1.4438 0.1920 0.072 Uiso 1 1 calc R . .
H12R H 0.5410 1.4112 0.2204 0.072 Uiso 1 1 calc R . .
C126 C 0.2844(4) 1.3539(4) 0.2767(3) 0.0574(16) Uani 1 1 d . . .
H12S H 0.2768 1.3940 0.3084 0.086 Uiso 1 1 calc R . .
H12T H 0.2467 1.3067 0.2948 0.086 Uiso 1 1 calc R . .
H12U H 0.2610 1.3759 0.2378 0.086 Uiso 1 1 calc R . .
C127 C 0.4479(5) 1.3038(3) 0.3334(3) 0.0519(15) Uani 1 1 d . . .
H12V H 0.5182 1.2946 0.3270 0.078 Uiso 1 1 calc R . .
H12W H 0.4148 1.2559 0.3547 0.078 Uiso 1 1 calc R . .
H12AA H 0.4310 1.3487 0.3602 0.078 Uiso 1 1 calc R . .
C128 C 0.3095(6) 0.5901(4) 0.3538(4) 0.085(3) Uani 1 1 d . . .
H12AB H 0.2443 0.5744 0.3769 0.102 Uiso 1 1 calc R A .
H12AC H 0.3166 0.6479 0.3567 0.102 Uiso 1 1 calc R . .
C129 C 0.3857(6) 0.5450(4) 0.3840(4) 0.095(3) Uani 1 1 d . A .
H12AD H 0.3780 0.5562 0.4298 0.114 Uiso 1 1 calc R . .
H12 H 0.3766 0.4872 0.3821 0.114 Uiso 1 1 calc R . .
C130 C 0.5533(7) 0.5257(4) 0.3806(4) 0.090(3) Uani 1 1 d . . .
H13A H 0.5531 0.4680 0.3744 0.108 Uiso 1 1 calc R A .
H13B H 0.5442 0.5325 0.4273 0.108 Uiso 1 1 calc R . .
C131 C 0.6460(7) 0.5609(5) 0.3480(4) 0.102(3) Uani 1 1 d . A .
H13C H 0.6445 0.6187 0.3536 0.123 Uiso 1 1 calc R . .
H13D H 0.6995 0.5367 0.3682 0.123 Uiso 1 1 calc R . .
C132 C 0.7444(6) 0.5931(8) 0.2493(5) 0.129(4) Uani 1 1 d . . .
H13E H 0.8012 0.5827 0.2709 0.155 Uiso 1 1 calc R A .
H13F H 0.7292 0.6508 0.2483 0.155 Uiso 1 1 calc R . .
C133 C 0.7646(7) 0.5654(8) 0.1819(5) 0.134(4) Uani 1 1 d . A .
H13G H 0.8268 0.5878 0.1588 0.161 Uiso 1 1 calc R . .
H13H H 0.7709 0.5066 0.1842 0.161 Uiso 1 1 calc R . .
C134 C 0.7054(7) 0.5579(6) 0.0882(5) 0.114(4) Uani 1 1 d . . .
H13I H 0.7036 0.4990 0.0934 0.137 Uiso 1 1 calc R A .
H13J H 0.7695 0.5740 0.0635 0.137 Uiso 1 1 calc R . .
C135 C 0.6259(8) 0.5898(7) 0.0533(5) 0.120(4) Uani 1 1 d . A .
H13K H 0.6261 0.6487 0.0504 0.144 Uiso 1 1 calc R . .
H13L H 0.6375 0.5722 0.0090 0.144 Uiso 1 1 calc R . .
C136 C 0.4614(7) 0.5939(4) 0.0552(4) 0.087(2) Uani 1 1 d . . .
H13M H 0.4662 0.5729 0.0124 0.105 Uiso 1 1 calc R A .
H13N H 0.4657 0.6527 0.0489 0.105 Uiso 1 1 calc R . .
C137 C 0.3676(7) 0.5723(5) 0.0942(4) 0.093(3) Uani 1 1 d . A .
H13O H 0.3149 0.5932 0.0717 0.112 Uiso 1 1 calc R . .
H13P H 0.3625 0.5135 0.0997 0.112 Uiso 1 1 calc R . .
C138 C 0.2640(5) 0.5901(5) 0.1892(5) 0.088(3) Uani 1 1 d . . .
H13Q H 0.2475 0.5330 0.1915 0.105 Uiso 1 1 calc R A .
H13R H 0.2159 0.6206 0.1675 0.105 Uiso 1 1 calc R . .
C139 C 0.2570(6) 0.6158(4) 0.2556(5) 0.093(3) Uani 1 1 d . A .
H13S H 0.2724 0.6731 0.2537 0.111 Uiso 1 1 calc R . .
H13T H 0.1900 0.6083 0.2792 0.111 Uiso 1 1 calc R . .
N201 N -0.0009(7) 0.8473(5) -0.0238(4) 0.115(3) Uani 1 1 d . B .
N202 N 0.4532(6) 0.3526(6) 0.4909(4) 0.112(3) Uani 1 1 d . C .
N203 N 0.7500(10) 0.1856(8) 0.2708(6) 0.186(5) Uani 1 1 d . . .
C201 C -0.0062(7) 0.7962(4) 0.0140(4) 0.084(2) Uani 1 1 d D . .
C202 C 0.0195(12) 0.7367(7) 0.0623(6) 0.061(5) Uiso 0.50(2) 1 d PD B 1
H20D H 0.0730 0.7033 0.0426 0.092 Uiso 0.50(2) 1 calc PR B 1
H20E H -0.0368 0.7034 0.0796 0.092 Uiso 0.50(2) 1 calc PR B 1
H20F H 0.0395 0.7636 0.0973 0.092 Uiso 0.50(2) 1 calc PR B 1
C212 C -0.0466(16) 0.7281(8) 0.0574(8) 0.092(7) Uiso 0.50(2) 1 d PD B 2
H21D H -0.1115 0.7167 0.0492 0.137 Uiso 0.50(2) 1 calc PR B 2
H21E H -0.0509 0.7411 0.1021 0.137 Uiso 0.50(2) 1 calc PR B 2
H21F H -0.0044 0.6814 0.0496 0.137 Uiso 0.50(2) 1 calc PR B 2
C203 C 0.4427(7) 0.2992(6) 0.5257(4) 0.094(3) Uani 1 1 d D . .
C204 C 0.465(3) 0.2294(13) 0.5640(15) 0.049(14) Uiso 0.19(3) 1 d PD C 1
H20G H 0.5039 0.1923 0.5363 0.074 Uiso 0.19(3) 1 calc PR C 1
H20H H 0.4043 0.2036 0.5849 0.074 Uiso 0.19(3) 1 calc PR C 1
H20I H 0.5011 0.2444 0.5967 0.074 Uiso 0.19(3) 1 calc PR C 1
C214 C 0.4112(18) 0.2296(8) 0.5707(7) 0.133(6) Uiso 0.81(3) 1 d PD C 2
H21G H 0.3489 0.2417 0.5974 0.199 Uiso 0.81(3) 1 calc PR C 2
H21H H 0.4598 0.2172 0.5984 0.199 Uiso 0.81(3) 1 calc PR C 2
H21I H 0.4040 0.1836 0.5463 0.199 Uiso 0.81(3) 1 calc PR C 2
C205 C 0.7586(8) 0.2539(9) 0.2622(5) 0.113(3) Uani 1 1 d . . .
C206 C 0.7721(7) 0.3397(7) 0.2525(5) 0.116(3) Uani 1 1 d . . .
H20J H 0.8408 0.3518 0.2501 0.174 Uiso 1 1 calc R . .
H20K H 0.7336 0.3656 0.2886 0.174 Uiso 1 1 calc R . .
H20L H 0.7509 0.3596 0.2124 0.174 Uiso 1 1 calc R . .

loop_
_atom_site_aniso_label
_atom_site_aniso_U_11
_atom_site_aniso_U_22
_atom_site_aniso_U_33
_atom_site_aniso_U_23
_atom_site_aniso_U_13
_atom_site_aniso_U_12
Pd1 0.0444(2) 0.01947(17) 0.02552(19) -0.00336(14) -0.00510(15) 0.00363(15)
K1 0.0335(6) 0.0240(5) 0.0442(6) -0.0035(4) -0.0038(5) 0.0007(4)
P1 0.0544(8) 0.0204(6) 0.0301(7) -0.0044(5) -0.0018(6) 0.0015(6)
B1 0.069(4) 0.023(3) 0.039(3) -0.003(2) -0.019(3) 0.004(3)
F1 0.195(5) 0.0302(17) 0.041(2) -0.0082(15) -0.021(2) 0.023(2)
F2 0.072(3) 0.0273(18) 0.193(5) 0.007(2) -0.010(3) -0.0119(18)
F3 0.100(3) 0.0383(18) 0.067(2) -0.0041(16) -0.034(2) 0.0266(18)
O1 0.058(2) 0.0176(15) 0.0261(17) -0.0026(12) -0.0049(15) 0.0024(15)
O2 0.0344(19) 0.0319(18) 0.056(2) -0.0020(16) 0.0027(16) 0.0060(15)
O3 0.060(3) 0.042(2) 0.045(2) 0.0070(17) -0.0036(19) -0.0027(19)
O4 0.046(2) 0.063(3) 0.075(3) -0.013(2) -0.022(2) 0.005(2)
O5 0.039(2) 0.084(3) 0.087(3) -0.021(3) 0.010(2) 0.000(2)
O6 0.068(3) 0.049(2) 0.040(2) 0.0032(18) 0.0014(19) 0.008(2)
O7 0.046(2) 0.037(2) 0.058(2) -0.0016(17) -0.0192(18) -0.0036(17)
N1 0.039(2) 0.0199(18) 0.0221(19) -0.0032(15) -0.0017(16) 0.0048(16)
C1 0.081(4) 0.024(2) 0.034(3) 0.000(2) -0.008(3) 0.011(3)
C2 0.033(3) 0.020(2) 0.028(2) -0.0029(17) -0.0055(19) 0.0031(19)
C3 0.030(3) 0.023(2) 0.032(2) -0.0026(18) -0.0090(19) 0.0004(19)
C4 0.035(3) 0.025(2) 0.033(3) 0.0028(19) -0.013(2) 0.001(2)
C5 0.038(3) 0.025(2) 0.030(2) -0.0018(19) -0.013(2) 0.000(2)
C6 0.041(3) 0.027(2) 0.027(2) -0.0065(19) -0.011(2) 0.001(2)
C7 0.037(3) 0.018(2) 0.028(2) 0.0002(17) -0.0054(19) 0.0006(19)
C8 0.040(3) 0.023(2) 0.028(2) -0.0062(18) -0.006(2) 0.005(2)
C9 0.040(3) 0.031(2) 0.027(2) -0.0016(19) -0.004(2) 0.002(2)
C10 0.062(4) 0.043(3) 0.028(3) 0.000(2) -0.007(2) 0.001(3)
C11 0.058(3) 0.041(3) 0.033(3) -0.007(2) -0.011(2) -0.002(3)
C12 0.050(3) 0.041(3) 0.038(3) -0.008(2) 0.000(2) 0.011(2)
C13 0.043(3) 0.021(2) 0.025(2) -0.0014(18) -0.001(2) 0.005(2)
C14 0.041(3) 0.027(2) 0.029(2) -0.0057(19) -0.003(2) 0.006(2)
C15 0.058(3) 0.030(2) 0.027(3) -0.007(2) -0.009(2) 0.010(2)
C16 0.063(4) 0.034(3) 0.026(3) -0.002(2) 0.003(2) 0.008(3)
C17 0.049(3) 0.030(3) 0.041(3) 0.000(2) 0.008(2) 0.003(2)
C18 0.048(3) 0.027(2) 0.034(3) -0.003(2) -0.003(2) 0.003(2)
C19 0.043(3) 0.051(3) 0.031(3) -0.007(2) -0.004(2) 0.000(3)
C20 0.060(4) 0.062(4) 0.088(5) -0.011(4) 0.005(4) -0.021(3)
C21 0.046(4) 0.076(5) 0.100(6) 0.000(4) -0.007(4) 0.018(3)
C22 0.044(3) 0.047(3) 0.053(3) -0.004(3) -0.003(3) -0.007(3)
C23 0.077(5) 0.068(4) 0.088(5) 0.002(4) -0.017(4) -0.033(4)
C24 0.064(4) 0.090(5) 0.083(5) -0.015(4) -0.030(4) 0.024(4)
C25 0.066(4) 0.029(3) 0.048(3) -0.009(2) -0.001(3) -0.005(3)
C26 0.049(4) 0.060(4) 0.095(5) -0.044(4) 0.003(3) 0.003(3)
C27 0.159(7) 0.027(3) 0.035(3) -0.005(2) -0.016(4) 0.004(4)
C28 0.053(4) 0.043(3) 0.067(4) -0.007(3) 0.023(3) 0.002(3)
C29 0.070(4) 0.046(3) 0.042(3) -0.003(3) 0.012(3) -0.008(3)
C30 0.097(6) 0.054(4) 0.054(4) 0.007(3) -0.028(4) 0.002(4)
C31 0.073(5) 0.069(4) 0.077(5) -0.003(4) -0.043(4) 0.002(4)
C32 0.028(4) 0.142(8) 0.127(7) -0.031(6) -0.023(4) -0.010(4)
C33 0.027(4) 0.147(8) 0.121(7) -0.028(6) -0.011(4) 0.007(4)
C34 0.057(4) 0.117(7) 0.072(5) -0.013(5) 0.022(4) 0.019(4)
C35 0.088(6) 0.100(6) 0.055(4) -0.004(4) 0.031(4) 0.003(5)
C36 0.109(6) 0.035(3) 0.038(3) -0.003(2) -0.011(3) 0.005(3)
C37 0.089(5) 0.035(3) 0.068(4) -0.004(3) -0.045(4) 0.005(3)
C38 0.042(4) 0.050(4) 0.093(5) 0.011(3) -0.032(3) -0.007(3)
C39 0.025(3) 0.045(3) 0.096(5) 0.002(3) -0.004(3) 0.009(2)
Pd2 0.0429(2) 0.02090(17) 0.02565(19) -0.00396(14) -0.00345(15) 0.00406(15)
K2 0.0424(7) 0.0256(5) 0.0593(7) -0.0055(5) -0.0115(5) 0.0019(5)
P2 0.0448(8) 0.0223(6) 0.0296(6) -0.0067(5) -0.0014(5) 0.0020(5)
B101 0.054(4) 0.027(3) 0.078(5) -0.005(3) -0.037(4) 0.004(3)
F101 0.137(5) 0.0243(19) 0.113(4) -0.026(2) -0.093(4) 0.021(2)
F102 0.118(4) 0.032(2) 0.101(5) 0.013(2) 0.002(3) -0.018(2)
F103 0.045(4) 0.032(2) 0.142(7) -0.007(3) -0.018(4) 0.017(2)
O101 0.047(2) 0.0185(15) 0.0273(17) -0.0047(12) -0.0053(14) 0.0054(14)
O102 0.058(3) 0.048(3) 0.148(5) -0.029(3) 0.015(3) 0.001(2)
O103 0.127(5) 0.054(3) 0.076(3) 0.000(3) 0.005(3) -0.009(3)
O104 0.070(4) 0.082(4) 0.130(5) -0.003(3) -0.024(3) -0.003(3)
O105 0.073(4) 0.117(5) 0.116(5) -0.030(4) 0.008(3) 0.011(3)
O106 0.105(4) 0.067(3) 0.074(3) -0.001(3) 0.002(3) -0.011(3)
O107 0.092(4) 0.063(3) 0.105(4) -0.005(3) -0.037(3) -0.004(3)
N101 0.038(2) 0.0254(19) 0.026(2) -0.0070(16) -0.0038(16) 0.0008(17)
C101 0.079(4) 0.032(3) 0.030(3) -0.005(2) -0.005(3) 0.012(3)
C102 0.030(3) 0.022(2) 0.033(2) -0.0063(18) -0.0083(19) 0.0014(19)
C103 0.025(2) 0.027(2) 0.032(2) 0.0014(19) -0.0058(19) -0.0009(19)
C104 0.031(3) 0.029(2) 0.037(3) 0.005(2) -0.013(2) -0.003(2)
C105 0.035(3) 0.020(2) 0.050(3) -0.005(2) -0.021(2) 0.0042(19)
C106 0.036(3) 0.024(2) 0.044(3) -0.008(2) -0.013(2) 0.005(2)
C107 0.032(3) 0.023(2) 0.034(3) -0.0059(19) -0.008(2) 0.0014(19)
C108 0.038(3) 0.028(2) 0.031(2) -0.0084(19) -0.003(2) 0.004(2)
C109 0.042(3) 0.030(2) 0.025(2) 0.0034(19) -0.005(2) 0.004(2)
C110 0.063(4) 0.044(3) 0.034(3) 0.007(2) -0.009(3) 0.000(3)
C111 0.042(3) 0.037(3) 0.032(3) -0.001(2) -0.011(2) -0.001(2)
C112 0.041(3) 0.040(3) 0.035(3) -0.002(2) 0.000(2) 0.006(2)
C113 0.043(3) 0.026(2) 0.028(2) -0.0081(19) -0.003(2) 0.002(2)
C114 0.037(3) 0.031(2) 0.027(2) -0.0070(19) -0.002(2) -0.001(2)
C115 0.050(3) 0.040(3) 0.029(3) -0.007(2) -0.005(2) 0.003(2)
C116 0.059(4) 0.044(3) 0.030(3) -0.005(2) 0.009(2) 0.000(3)
C117 0.038(3) 0.045(3) 0.043(3) -0.009(2) 0.010(2) -0.003(2)
C118 0.043(3) 0.030(2) 0.036(3) -0.009(2) -0.004(2) 0.003(2)
C119 0.040(3) 0.057(3) 0.032(3) -0.007(2) -0.006(2) -0.002(3)
C120 0.058(4) 0.058(4) 0.068(4) -0.008(3) -0.007(3) -0.019(3)
C121 0.046(4) 0.072(4) 0.086(5) -0.011(4) -0.004(3) 0.011(3)
C122 0.041(3) 0.048(3) 0.052(3) -0.015(3) -0.006(3) 0.001(3)
C123 0.087(6) 0.087(5) 0.090(6) -0.013(4) -0.027(4) -0.040(5)
C124 0.066(5) 0.087(5) 0.093(6) -0.025(4) -0.039(4) 0.012(4)
C125 0.070(4) 0.025(2) 0.049(3) -0.003(2) -0.009(3) -0.004(3)
C126 0.050(4) 0.058(4) 0.064(4) -0.026(3) -0.001(3) 0.002(3)
C127 0.086(4) 0.032(3) 0.041(3) -0.013(2) -0.018(3) 0.002(3)
C128 0.094(6) 0.045(4) 0.096(6) -0.019(4) 0.049(5) -0.002(4)
C129 0.110(7) 0.040(4) 0.109(6) -0.012(4) 0.051(5) -0.003(4)
C130 0.141(8) 0.056(4) 0.084(6) 0.007(4) -0.058(6) 0.000(5)
C131 0.141(9) 0.086(6) 0.090(7) 0.019(5) -0.055(6) -0.031(6)
C132 0.053(5) 0.204(12) 0.128(9) 0.010(8) -0.017(5) -0.023(6)
C133 0.079(7) 0.198(13) 0.120(9) -0.004(8) -0.013(6) 0.050(7)
C134 0.079(6) 0.138(9) 0.114(8) -0.060(7) 0.037(6) -0.006(6)
C135 0.106(8) 0.144(10) 0.101(7) -0.026(7) 0.019(6) -0.025(7)
C136 0.133(8) 0.052(4) 0.084(6) 0.006(4) -0.043(6) 0.011(5)
C137 0.126(8) 0.075(5) 0.088(6) 0.008(5) -0.051(6) -0.002(5)
C138 0.046(4) 0.071(5) 0.147(8) -0.015(5) -0.012(5) -0.001(4)
C139 0.061(5) 0.053(4) 0.162(9) 0.006(5) -0.022(5) 0.009(4)
N201 0.161(8) 0.096(6) 0.091(6) 0.010(5) -0.036(5) -0.020(5)
N202 0.118(6) 0.138(8) 0.084(6) -0.010(5) -0.026(5) -0.011(6)
N203 0.221(13) 0.145(10) 0.193(12) -0.028(10) -0.025(9) -0.032(10)
C201 0.124(7) 0.067(5) 0.061(5) -0.012(4) -0.016(5) 0.009(5)
C203 0.118(7) 0.105(7) 0.070(6) -0.017(5) -0.043(5) 0.016(6)
C205 0.112(8) 0.150(11) 0.080(7) -0.022(8) -0.019(5) -0.018(8)
C206 0.105(7) 0.135(9) 0.099(7) 0.000(7) 0.002(6) 0.009(7)

loop_
_atom_type_symbol
_atom_type_description
_atom_type_scat_dispersion_real
_atom_type_scat_dispersion_imag
_atom_type_scat_source
C C 0.0033 0.0016 'International Tables Vol C Tables 4.2.6.8 and 6.1.1.4'
H H 0.0000 0.0000 'International Tables Vol C Tables 4.2.6.8 and 6.1.1.4'
N N 0.0061 0.0033 'International Tables Vol C Tables 4.2.6.8 and 6.1.1.4'
O O 0.0106 0.0060 'International Tables Vol C Tables 4.2.6.8 and 6.1.1.4'
P P 0.1023 0.0942 'International Tables Vol C Tables 4.2.6.8 and 6.1.1.4'
F F 0.0171 0.0103 'International Tables Vol C Tables 4.2.6.8 and 6.1.1.4'
K K 0.2009 0.2494 'International Tables Vol C Tables 4.2.6.8 and 6.1.1.4'
Pd Pd -0.9988 1.0072 'International Tables Vol C Tables 4.2.6.8 and 6.1.1.4'
B B 0.0013 0.0007 'International Tables Vol C Tables 4.2.6.8 and 6.1.1.4'

loop_
_geom_angle_atom_site_label_1
_geom_angle_atom_site_label_2
_geom_angle_atom_site_label_3
_geom_angle
_geom_angle_site_symmetry_3
C1 Pd1 N1 92.36(17) .
C1 Pd1 O1 177.08(19) .
N1 Pd1 O1 89.27(13) .
C1 Pd1 P1 85.41(15) .
N1 Pd1 P1 176.50(11) .
O1 Pd1 P1 93.07(9) .
F1 K1 O7 93.09(12) .
F1 K1 O5 97.87(14) .
O7 K1 O5 113.43(13) .
F1 K1 O4 116.44(14) .
O7 K1 O4 149.66(11) .
O5 K1 O4 58.50(14) .
F1 K1 O3 117.23(11) .
O7 K1 O3 116.31(12) .
O5 K1 O3 115.48(14) .
O4 K1 O3 57.63(12) .
F1 K1 O2 113.15(13) .
O7 K1 O2 58.89(11) .
O5 K1 O2 147.90(12) .
O4 K1 O2 110.64(12) .
O3 K1 O2 57.84(11) .
F1 K1 F2 47.48(12) .
O7 K1 F2 89.58(13) .
O5 K1 F2 140.82(13) .
O4 K1 F2 114.97(14) .
O3 K1 F2 76.93(13) .
O2 K1 F2 71.00(10) .
F1 K1 O6 100.12(11) .
O7 K1 O6 56.13(11) .
O5 K1 O6 57.30(13) .
O4 K1 O6 108.52(12) .
O3 K1 O6 142.60(11) .
O2 K1 O6 106.95(11) .
F2 K1 O6 134.11(13) .
F1 K1 F3 43.69(10) .
O7 K1 F3 128.34(10) .
O5 K1 F3 101.47(12) .
O4 K1 F3 81.16(11) .
O3 K1 F3 77.12(10) .
O2 K1 F3 106.58(11) .
F2 K1 F3 42.55(11) .
O6 K1 F3 138.62(11) .
F1 K1 B1 26.52(13) .
O7 K1 B1 103.01(14) .
O5 K1 B1 114.89(16) .
O4 K1 B1 106.67(14) .
O3 K1 B1 90.96(14) .
O2 K1 B1 97.03(15) .
F2 K1 B1 26.04(14) .
O6 K1 B1 126.11(14) .
F3 K1 B1 25.51(12) .
F1 K1 C25 164.83(13) 1_545
O7 K1 C25 74.67(13) 1_545
O5 K1 C25 79.40(14) 1_545
O4 K1 C25 75.05(14) 1_545
O3 K1 C25 76.90(12) 1_545
O2 K1 C25 68.49(12) 1_545
F2 K1 C25 139.06(13) 1_545
O6 K1 C25 65.73(12) 1_545
F3 K1 C25 151.45(12) 1_545
B1 K1 C25 164.55(16) 1_545
C27 P1 C26 103.3(4) .
C27 P1 C25 100.5(3) .
C26 P1 C25 104.0(3) .
C27 P1 Pd1 114.51(19) .
C26 P1 Pd1 115.6(2) .
C25 P1 Pd1 116.87(18) .
F2 B1 F3 104.8(5) .
F2 B1 F1 108.4(5) .
F3 B1 F1 104.1(5) .
F2 B1 C5 112.8(5) .
F3 B1 C5 113.6(4) .
F1 B1 C5 112.5(4) .
F2 B1 K1 66.9(3) .
F3 B1 K1 76.1(3) .
F1 B1 K1 59.2(2) .
C5 B1 K1 169.4(4) .
B1 F1 K1 94.3(3) .
B1 F2 K1 87.1(3) .
B1 F3 K1 78.4(3) .
C2 O1 Pd1 129.0(3) .
C28 O2 C39 111.9(4) .
C28 O2 K1 110.6(3) .
C39 O2 K1 103.1(3) .
C29 O3 C30 113.1(5) .
C29 O3 K1 119.0(3) .
C30 O3 K1 117.3(3) .
C31 O4 C32 112.5(5) .
C31 O4 K1 112.1(3) .
C32 O4 K1 105.9(4) .
C34 O5 C33 111.2(6) .
C34 O5 K1 121.2(4) .
C33 O5 K1 117.6(4) .
C36 O6 C35 112.5(5) .
C36 O6 K1 109.9(3) .
C35 O6 K1 109.3(4) .
C37 O7 C38 112.2(5) .
C37 O7 K1 124.3(3) .
C38 O7 K1 118.9(3) .
C8 N1 C13 114.0(3) .
C8 N1 Pd1 122.9(3) .
C13 N1 Pd1 123.0(3) .
O1 C2 C7 122.5(4) .
O1 C2 C3 120.0(4) .
C7 C2 C3 117.5(4) .
C4 C3 C2 117.9(4) .
C4 C3 C9 121.4(4) .
C2 C3 C9 120.6(4) .
C3 C4 C5 126.2(4) .
C6 C5 C4 114.8(4) .
C6 C5 B1 123.2(4) .
C4 C5 B1 122.0(4) .
C5 C6 C7 123.6(4) .
C6 C7 C2 120.1(4) .
C6 C7 C8 115.0(4) .
C2 C7 C8 125.0(4) .
N1 C8 C7 130.4(4) .
C11 C9 C10 107.7(4) .
C11 C9 C3 109.7(4) .
C10 C9 C3 112.3(4) .
C11 C9 C12 110.9(4) .
C10 C9 C12 106.4(4) .
C3 C9 C12 109.8(4) .
C18 C13 C14 122.7(4) .
C18 C13 N1 118.7(4) .
C14 C13 N1 118.6(4) .
C15 C14 C13 116.7(5) .
C15 C14 C19 120.3(5) .
C13 C14 C19 123.0(4) .
C16 C15 C14 121.9(5) .
C17 C16 C15 120.0(5) .
C16 C17 C18 121.4(5) .
C13 C18 C17 117.3(5) .
C13 C18 C22 122.1(4) .
C17 C18 C22 120.6(5) .
C14 C19 C21 111.0(5) .
C14 C19 C20 111.9(4) .
C21 C19 C20 110.0(5) .
C18 C22 C23 113.5(5) .
C18 C22 C24 110.4(5) .
C23 C22 C24 111.1(6) .
O2 C28 C29 109.2(4) .
O3 C29 C28 108.3(5) .
O3 C30 C31 107.1(5) .
O4 C31 C30 107.7(5) .
O4 C32 C33 107.7(6) .
O5 C33 C32 109.0(6) .
O5 C34 C35 109.1(6) .
O6 C35 C34 109.1(6) .
O6 C36 C37 108.2(5) .
O7 C37 C36 109.1(5) .
O7 C38 C39 108.8(5) .
O2 C39 C38 109.5(5) .
C101 Pd2 N101 92.62(17) .
C101 Pd2 O101 176.08(19) .
N101 Pd2 O101 89.16(13) .
C101 Pd2 P2 86.05(14) .
N101 Pd2 P2 175.60(11) .
O101 Pd2 P2 92.42(9) .
F104 K2 F101 32.4(4) .
F104 K2 O103 116.4(4) .
F101 K2 O103 104.55(17) .
F104 K2 O105 90.4(4) .
F101 K2 O105 121.3(2) .
O103 K2 O105 117.93(19) .
F104 K2 O107 99.0(4) .
F101 K2 O107 78.96(14) .
O103 K2 O107 117.81(18) .
O105 K2 O107 110.59(19) .
F104 K2 O102 116.5(4) .
F101 K2 O102 84.37(17) .
O103 K2 O102 59.44(19) .
O105 K2 O102 151.70(16) .
O107 K2 O102 59.26(18) .
F104 K2 F106 48.7(6) .
F101 K2 F106 25.2(5) .
O103 K2 F106 79.3(6) .
O105 K2 F106 137.3(5) .
O107 K2 F106 90.5(6) .
O102 K2 F106 71.0(5) .
F104 K2 O104 110.6(4) .
F101 K2 O104 132.82(15) .
O103 K2 O104 59.04(18) .
O105 K2 O104 59.2(2) .
O107 K2 O104 148.13(15) .
O102 K2 O104 113.77(18) .
F106 K2 O104 117.7(6) .
F104 K2 F103 34.6(4) .
F101 K2 F103 48.24(15) .
O103 K2 F103 83.7(2) .
O105 K2 F103 96.7(2) .
O107 K2 F103 127.10(17) .
O102 K2 F103 110.32(19) .
F106 K2 F103 43.7(5) .
O104 K2 F103 84.77(18) .
F104 K2 F105 40.2(10) .
F101 K2 F105 46.9(10) .
O103 K2 F105 76.6(9) .
O105 K2 F105 105.0(8) .
O107 K2 F105 125.2(9) .
O102 K2 F105 101.5(8) .
F106 K2 F105 37.4(10) .
O104 K2 F105 86.1(10) .
F103 K2 F105 9.1(8) .
F104 K2 O106 100.7(4) .
F101 K2 O106 109.15(15) .
O103 K2 O106 142.67(14) .
O105 K2 O106 54.92(18) .
O107 K2 O106 55.75(17) .
O102 K2 O106 108.16(16) .
F106 K2 O106 133.0(6) .
O104 K2 O106 105.61(18) .
F103 K2 O106 131.4(2) .
F105 K2 O106 139.5(8) .
F104 K2 B101 31.6(4) .
F101 K2 B101 24.86(14) .
O103 K2 B101 87.78(17) .
O105 K2 B101 117.00(19) .
O107 K2 B101 103.01(16) .
O102 K2 B101 91.30(17) .
F106 K2 B101 20.4(5) .
O104 K2 B101 108.36(17) .
F103 K2 B101 25.57(17) .
F105 K2 B101 22.3(9) .
O106 K2 B101 129.17(17) .
C126 P2 C127 104.1(3) .
C126 P2 C125 104.0(3) .
C127 P2 C125 101.4(3) .
C126 P2 Pd2 115.59(19) .
C127 P2 Pd2 113.20(17) .
C125 P2 Pd2 116.82(19) .
F106 B101 F105 108(3) .
F106 B101 F101 57.6(15) .
F105 B101 F101 123(2) .
F106 B101 F103 117.3(14) .
F105 B101 F103 20(2) .
F101 B101 F103 111.5(6) .
F106 B101 F102 45.2(15) .
F105 B101 F102 85(2) .
F101 B101 F102 102.8(6) .
F103 B101 F102 104.1(6) .
F106 B101 C105 126.6(13) .
F105 B101 C105 117(2) .
F101 B101 C105 113.4(5) .
F103 B101 C105 114.4(5) .
F102 B101 C105 109.7(5) .
F106 B101 F104 106.9(16) .
F105 B101 F104 84(2) .
F101 B101 F104 56.6(7) .
F103 B101 F104 65.0(8) .
F102 B101 F104 144.0(8) .
C105 B101 F104 105.9(8) .
F106 B101 K2 62.7(13) .
F105 B101 K2 70(2) .
F101 B101 K2 54.1(3) .
F103 B101 K2 64.8(4) .
F102 B101 K2 88.9(3) .
C105 B101 K2 160.4(5) .
F104 B101 K2 55.2(6) .
B101 F101 K2 101.0(3) .
B101 F103 K2 89.7(4) .
B101 F104 K2 93.3(8) .
B101 F105 K2 88(2) .
B101 F106 K2 97.0(15) .
C102 O101 Pd2 128.8(3) .
C139 O102 C128 112.4(6) .
C139 O102 K2 105.1(5) .
C128 O102 K2 108.4(4) .
C129 O103 C130 114.9(7) .
C129 O103 K2 119.4(5) .
C130 O103 K2 120.2(5) .
C132 O104 C131 111.4(7) .
C132 O104 K2 101.8(5) .
C131 O104 K2 108.9(5) .
C134 O105 C133 111.1(8) .
C134 O105 K2 125.6(5) .
C133 O105 K2 115.9(6) .
C135 O106 C136 113.1(8) .
C135 O106 K2 108.1(5) .
C136 O106 K2 107.3(4) .
C137 O107 C138 113.7(7) .
C137 O107 K2 125.3(5) .
C138 O107 K2 115.7(5) .
C108 N101 C113 114.8(4) .
C108 N101 Pd2 123.4(3) .
C113 N101 Pd2 121.6(3) .
O101 C102 C107 123.2(4) .
O101 C102 C103 120.4(4) .
C107 C102 C103 116.5(4) .
C104 C103 C102 119.1(4) .
C104 C103 C109 121.5(4) .
C102 C103 C109 119.4(4) .
C103 C104 C105 125.4(4) .
C106 C105 C104 115.5(4) .
C106 C105 B101 123.3(5) .
C104 C105 B101 121.2(5) .
C105 C106 C107 123.0(4) .
C106 C107 C102 120.6(4) .
C106 C107 C108 114.6(4) .
C102 C107 C108 124.7(4) .
N101 C108 C107 129.5(4) .
C111 C109 C110 107.3(4) .
C111 C109 C112 111.4(4) .
C110 C109 C112 106.5(4) .
C111 C109 C103 109.3(4) .
C110 C109 C103 111.9(4) .
C112 C109 C103 110.4(4) .
C114 C113 C118 122.4(4) .
C114 C113 N101 119.8(4) .
C118 C113 N101 117.8(4) .
C113 C114 C115 117.4(4) .
C113 C114 C119 122.7(4) .
C115 C114 C119 119.9(4) .
C116 C115 C114 122.1(5) .
C115 C116 C117 119.0(5) .
C116 C117 C118 121.9(5) .
C117 C118 C113 117.1(5) .
C117 C118 C122 121.2(5) .
C113 C118 C122 121.7(4) .
C114 C119 C121 112.5(5) .
C114 C119 C120 110.7(4) .
C121 C119 C120 109.7(5) .
C118 C122 C123 113.5(5) .
C118 C122 C124 111.1(4) .
C123 C122 C124 110.2(6) .
O102 C128 C129 109.1(6) .
O103 C129 C128 112.1(6) .
O103 C130 C131 107.9(7) .
O104 C131 C130 112.0(7) .
O104 C132 C133 105.6(9) .
O105 C133 C132 111.3(8) .
O105 C134 C135 107.8(8) .
O106 C135 C134 110.2(9) .
O106 C136 C137 112.0(7) .
O107 C137 C136 111.3(7) .
O107 C138 C139 112.5(7) .
O102 C139 C138 110.3(7) .
N201 C201 C202 161.5(12) .
N201 C201 C212 160.0(13) .
C202 C201 C212 38.5(8) .
N202 C203 C204 160(2) .
N202 C203 C214 170.1(14) .
C204 C203 C214 29.3(15) .
N203 C205 C206 178.1(14) .

loop_
_geom_bond_atom_site_label_1
_geom_bond_atom_site_label_2
_geom_bond_distance
_geom_bond_site_symmetry_2
Pd1 C1 2.041(5) .
Pd1 N1 2.093(3) .
Pd1 O1 2.097(3) .
Pd1 P1 2.2273(13) .
K1 F1 2.716(3) .
K1 O7 2.820(4) .
K1 O5 2.841(4) .
K1 O4 2.866(4) .
K1 O3 2.887(4) .
K1 O2 2.899(4) .
K1 F2 2.905(4) .
K1 O6 3.016(4) .
K1 F3 3.125(4) .
K1 B1 3.154(6) .
K1 C25 3.387(5) 1_545
P1 C27 1.797(6) .
P1 C26 1.806(6) .
P1 C25 1.807(5) .
B1 F2 1.386(8) .
B1 F3 1.387(7) .
B1 F1 1.412(7) .
B1 C5 1.602(7) .
O1 C2 1.306(5) .
O2 C28 1.421(7) .
O2 C39 1.424(6) .
O3 C29 1.416(7) .
O3 C30 1.441(7) .
O4 C31 1.395(8) .
O4 C32 1.415(8) .
O5 C34 1.400(8) .
O5 C33 1.436(9) .
O6 C36 1.421(7) .
O6 C35 1.436(8) .
O7 C37 1.432(7) .
O7 C38 1.433(7) .
N1 C8 1.296(5) .
N1 C13 1.460(5) .
C2 C7 1.429(6) .
C2 C3 1.440(6) .
C3 C4 1.384(6) .
C3 C9 1.532(6) .
C4 C5 1.416(6) .
C5 C6 1.367(6) .
C6 C7 1.423(6) .
C7 C8 1.432(6) .
C9 C11 1.529(7) .
C9 C10 1.532(7) .
C9 C12 1.542(7) .
C13 C18 1.394(7) .
C13 C14 1.408(7) .
C14 C15 1.391(6) .
C14 C19 1.511(7) .
C15 C16 1.376(7) .
C16 C17 1.370(8) .
C17 C18 1.400(7) .
C18 C22 1.513(7) .
C19 C21 1.518(8) .
C19 C20 1.527(8) .
C22 C23 1.527(8) .
C22 C24 1.529(8) .
C28 C29 1.485(9) .
C30 C31 1.481(9) .
C32 C33 1.472(11) .
C34 C35 1.475(10) .
C36 C37 1.483(9) .
C38 C39 1.487(9) .
Pd2 C101 2.039(5) .
Pd2 N101 2.090(3) .
Pd2 O101 2.090(3) .
Pd2 P2 2.2260(13) .
K2 F104 2.654(18) .
K2 F101 2.665(4) .
K2 O103 2.812(5) .
K2 O105 2.825(5) .
K2 O107 2.846(5) .
K2 O102 2.864(5) .
K2 F106 2.89(3) .
K2 O104 2.880(6) .
K2 F103 2.921(7) .
K2 F105 3.04(5) .
K2 O106 3.120(5) .
K2 B101 3.229(6) .
P2 C126 1.804(6) .
P2 C127 1.804(5) .
P2 C125 1.813(5) .
B101 F106 1.13(2) .
B101 F105 1.22(5) .
B101 F101 1.383(8) .
B101 F103 1.394(9) .
B101 F102 1.465(9) .
B101 C105 1.600(7) .
B101 F104 1.694(19) .
O101 C102 1.297(5) .
O102 C139 1.360(9) .
O102 C128 1.441(9) .
O103 C129 1.376(9) .
O103 C130 1.412(9) .
O104 C132 1.406(10) .
O104 C131 1.414(10) .
O105 C134 1.387(10) .
O105 C133 1.390(10) .
O106 C135 1.334(10) .
O106 C136 1.417(9) .
O107 C137 1.343(9) .
O107 C138 1.406(9) .
N101 C108 1.300(6) .
N101 C113 1.448(6) .
C102 C107 1.429(6) .
C102 C103 1.446(6) .
C103 C104 1.375(6) .
C103 C109 1.540(6) .
C104 C105 1.408(6) .
C105 C106 1.373(7) .
C106 C107 1.419(6) .
C107 C108 1.435(6) .
C109 C111 1.538(7) .
C109 C110 1.538(6) .
C109 C112 1.540(6) .
C113 C114 1.393(6) .
C113 C118 1.403(7) .
C114 C115 1.393(6) .
C114 C119 1.521(7) .
C115 C116 1.373(7) .
C116 C117 1.386(8) .
C117 C118 1.391(7) .
C118 C122 1.504(7) .
C119 C121 1.528(8) .
C119 C120 1.537(8) .
C122 C123 1.524(8) .
C122 C124 1.535(8) .
C128 C129 1.498(12) .
C130 C131 1.476(12) .
C132 C133 1.514(13) .
C134 C135 1.506(13) .
C136 C137 1.464(11) .
C138 C139 1.491(11) .
N201 C201 1.124(9) .
N202 C203 1.114(10) .
N203 C205 1.157(14) .
C201 C202 1.459(8) .
C201 C212 1.471(9) .
C203 C204 1.433(10) .
C203 C214 1.478(9) .
C205 C206 1.456(14) .

loop_
_geom_torsion_atom_site_label_1
_geom_torsion_atom_site_label_2
_geom_torsion_atom_site_label_3
_geom_torsion_atom_site_label_4
_geom_torsion
_geom_torsion_site_symmetry_1
C1 Pd1 P1 C27 -165.0(3) .
O1 Pd1 P1 C27 17.4(3) .
C1 Pd1 P1 C26 75.0(3) .
O1 Pd1 P1 C26 -102.5(3) .
C1 Pd1 P1 C25 -48.0(3) .
O1 Pd1 P1 C25 134.5(2) .
F1 K1 B1 F2 130.8(5) .
O7 K1 B1 F2 60.7(3) .
O5 K1 B1 F2 -175.5(3) .
O4 K1 B1 F2 -113.0(3) .
O3 K1 B1 F2 -56.7(3) .
O2 K1 B1 F2 1.0(3) .
O6 K1 B1 F2 118.0(3) .
F3 K1 B1 F2 -113.1(5) .
C25 K1 B1 F2 -18.9(8) 1_545
F1 K1 B1 F3 -116.1(5) .
O7 K1 B1 F3 173.8(3) .
O5 K1 B1 F3 -62.4(4) .
O4 K1 B1 F3 0.1(4) .
O3 K1 B1 F3 56.4(3) .
O2 K1 B1 F3 114.1(3) .
F2 K1 B1 F3 113.1(5) .
O6 K1 B1 F3 -128.9(3) .
C25 K1 B1 F3 94.2(7) 1_545
O7 K1 B1 F1 -70.2(4) .
O5 K1 B1 F1 53.7(4) .
O4 K1 B1 F1 116.2(3) .
O3 K1 B1 F1 172.5(3) .
O2 K1 B1 F1 -129.8(3) .
F2 K1 B1 F1 -130.8(5) .
O6 K1 B1 F1 -12.8(4) .
F3 K1 B1 F1 116.1(5) .
C25 K1 B1 F1 -149.7(5) 1_545
F1 K1 B1 C5 40(2) .
O7 K1 B1 C5 -30(2) .
O5 K1 B1 C5 94(2) .
O4 K1 B1 C5 156(2) .
O3 K1 B1 C5 -147(2) .
O2 K1 B1 C5 -90(2) .
F2 K1 B1 C5 -91(2) .
O6 K1 B1 C5 27(2) .
F3 K1 B1 C5 156(2) .
C25 K1 B1 C5 -109(2) 1_545
F2 B1 F1 K1 -47.2(4) .
F3 B1 F1 K1 64.0(4) .
C5 B1 F1 K1 -172.6(4) .
O7 K1 F1 B1 113.4(4) .
O5 K1 F1 B1 -132.4(4) .
O4 K1 F1 B1 -73.8(4) .
O3 K1 F1 B1 -8.4(4) .
O2 K1 F1 B1 56.0(4) .
F2 K1 F1 B1 26.8(3) .
O6 K1 F1 B1 169.5(3) .
F3 K1 F1 B1 -34.1(3) .
C25 K1 F1 B1 149.1(5) 1_545
F3 B1 F2 K1 -67.5(4) .
F1 B1 F2 K1 43.2(4) .
C5 B1 F2 K1 168.5(4) .
F1 K1 F2 B1 -27.3(3) .
O7 K1 F2 B1 -121.9(3) .
O5 K1 F2 B1 6.5(5) .
O4 K1 F2 B1 76.6(4) .
O3 K1 F2 B1 121.0(3) .
O2 K1 F2 B1 -178.9(4) .
O6 K1 F2 B1 -83.4(4) .
F3 K1 F2 B1 35.9(3) .
C25 K1 F2 B1 172.5(3) 1_545
F2 B1 F3 K1 61.1(3) .
F1 B1 F3 K1 -52.7(3) .
C5 B1 F3 K1 -175.4(5) .
F1 K1 F3 B1 35.5(3) .
O7 K1 F3 B1 -7.8(4) .
O5 K1 F3 B1 124.9(3) .
O4 K1 F3 B1 -179.9(3) .
O3 K1 F3 B1 -121.3(3) .
O2 K1 F3 B1 -70.9(3) .
F2 K1 F3 B1 -36.7(3) .
O6 K1 F3 B1 72.0(4) .
C25 K1 F3 B1 -146.2(4) 1_545
N1 Pd1 O1 C2 -10.9(4) .
P1 Pd1 O1 C2 171.7(4) .
F1 K1 O2 C28 -79.5(3) .
O7 K1 O2 C28 -158.6(3) .
O5 K1 O2 C28 116.5(4) .
O4 K1 O2 C28 53.2(3) .
O3 K1 O2 C28 29.1(3) .
F2 K1 O2 C28 -57.1(3) .
O6 K1 O2 C28 171.2(3) .
F3 K1 O2 C28 -33.4(3) .
B1 K1 O2 C28 -57.6(3) .
C25 K1 O2 C28 116.8(3) 1_545
F1 K1 O2 C39 40.3(3) .
O7 K1 O2 C39 -38.7(3) .
O5 K1 O2 C39 -123.7(4) .
O4 K1 O2 C39 173.1(3) .
O3 K1 O2 C39 148.9(3) .
F2 K1 O2 C39 62.7(3) .
O6 K1 O2 C39 -68.9(3) .
F3 K1 O2 C39 86.4(3) .
B1 K1 O2 C39 62.2(3) .
C25 K1 O2 C39 -123.4(3) 1_545
F1 K1 O3 C29 105.8(4) .
O7 K1 O3 C29 -3.0(4) .
O5 K1 O3 C29 -139.7(4) .
O4 K1 O3 C29 -148.8(4) .
O2 K1 O3 C29 4.3(3) .
F2 K1 O3 C29 79.9(4) .
O6 K1 O3 C29 -70.9(4) .
F3 K1 O3 C29 123.6(4) .
B1 K1 O3 C29 102.0(4) .
C25 K1 O3 C29 -68.3(4) 1_545
F1 K1 O3 C30 -111.9(4) .
O7 K1 O3 C30 139.3(4) .
O5 K1 O3 C30 2.7(4) .
O4 K1 O3 C30 -6.4(4) .
O2 K1 O3 C30 146.7(4) .
F2 K1 O3 C30 -137.8(4) .
O6 K1 O3 C30 71.5(4) .
F3 K1 O3 C30 -94.0(4) .
B1 K1 O3 C30 -115.6(4) .
C25 K1 O3 C30 74.0(4) 1_545
F1 K1 O4 C31 77.5(4) .
O7 K1 O4 C31 -116.9(4) .
O5 K1 O4 C31 160.3(4) .
O3 K1 O4 C31 -29.4(4) .
O2 K1 O4 C31 -53.6(4) .
F2 K1 O4 C31 24.4(4) .
O6 K1 O4 C31 -170.6(4) .
F3 K1 O4 C31 50.9(4) .
B1 K1 O4 C31 50.9(4) .
C25 K1 O4 C31 -113.2(4) 1_545
F1 K1 O4 C32 -45.6(5) .
O7 K1 O4 C32 120.1(5) .
O5 K1 O4 C32 37.2(4) .
O3 K1 O4 C32 -152.4(5) .
O2 K1 O4 C32 -176.6(4) .
F2 K1 O4 C32 -98.6(4) .
O6 K1 O4 C32 66.4(4) .
F3 K1 O4 C32 -72.1(4) .
B1 K1 O4 C32 -72.1(5) .
C25 K1 O4 C32 123.8(5) 1_545
F1 K1 O5 C34 -106.3(5) .
O7 K1 O5 C34 -9.5(6) .
O4 K1 O5 C34 137.4(6) .
O3 K1 O5 C34 128.4(5) .
O2 K1 O5 C34 58.9(6) .
F2 K1 O5 C34 -130.7(5) .
O6 K1 O5 C34 -9.3(5) .
F3 K1 O5 C34 -150.5(5) .
B1 K1 O5 C34 -127.6(5) .
C25 K1 O5 C34 58.6(5) 1_545
F1 K1 O5 C33 111.0(5) .
O7 K1 O5 C33 -152.1(5) .
O4 K1 O5 C33 -5.2(5) .
O3 K1 O5 C33 -14.2(6) .
O2 K1 O5 C33 -83.8(6) .
F2 K1 O5 C33 86.6(6) .
O6 K1 O5 C33 -151.9(6) .
F3 K1 O5 C33 66.8(5) .
B1 K1 O5 C33 89.7(5) .
C25 K1 O5 C33 -84.1(5) 1_545
F1 K1 O6 C36 -55.6(4) .
O7 K1 O6 C36 31.3(3) .
O5 K1 O6 C36 -148.5(4) .
O4 K1 O6 C36 -178.0(3) .
O3 K1 O6 C36 121.4(4) .
O2 K1 O6 C36 62.6(4) .
F2 K1 O6 C36 -17.1(4) .
F3 K1 O6 C36 -80.3(4) .
B1 K1 O6 C36 -49.8(4) .
C25 K1 O6 C36 118.7(4) 1_545
F1 K1 O6 C35 68.3(4) .
O7 K1 O6 C35 155.2(4) .
O5 K1 O6 C35 -24.6(4) .
O4 K1 O6 C35 -54.2(4) .
O3 K1 O6 C35 -114.7(4) .
O2 K1 O6 C35 -173.6(4) .
F2 K1 O6 C35 106.7(4) .
F3 K1 O6 C35 43.6(5) .
B1 K1 O6 C35 74.1(4) .
C25 K1 O6 C35 -117.5(4) 1_545
F1 K1 O7 C37 100.3(4) .
O5 K1 O7 C37 0.3(4) .
O4 K1 O7 C37 -66.9(5) .
O3 K1 O7 C37 -137.2(4) .
O2 K1 O7 C37 -144.4(4) .
F2 K1 O7 C37 147.7(4) .
O6 K1 O7 C37 0.2(4) .
F3 K1 O7 C37 128.6(4) .
B1 K1 O7 C37 125.2(4) .
C25 K1 O7 C37 -70.6(4) 1_545
F1 K1 O7 C38 -105.8(4) .
O5 K1 O7 C38 154.3(3) .
O4 K1 O7 C38 87.1(4) .
O3 K1 O7 C38 16.8(4) .
O2 K1 O7 C38 9.5(3) .
F2 K1 O7 C38 -58.4(4) .
O6 K1 O7 C38 154.1(4) .
F3 K1 O7 C38 -77.5(4) .
B1 K1 O7 C38 -80.9(4) .
C25 K1 O7 C38 83.4(4) 1_545
C1 Pd1 N1 C8 -172.1(4) .
O1 Pd1 N1 C8 5.5(4) .
C1 Pd1 N1 C13 7.0(4) .
O1 Pd1 N1 C13 -175.4(4) .
Pd1 O1 C2 C7 10.2(6) .
Pd1 O1 C2 C3 -170.8(3) .
O1 C2 C3 C4 -177.0(4) .
C7 C2 C3 C4 2.0(6) .
O1 C2 C3 C9 1.1(6) .
C7 C2 C3 C9 -179.9(4) .
C2 C3 C4 C5 -1.1(7) .
C9 C3 C4 C5 -179.2(4) .
C3 C4 C5 C6 -0.3(7) .
C3 C4 C5 B1 179.5(5) .
F2 B1 C5 C6 -117.6(6) .
F3 B1 C5 C6 123.3(5) .
F1 B1 C5 C6 5.4(8) .
K1 B1 C5 C6 -32(3) .
F2 B1 C5 C4 62.6(7) .
F3 B1 C5 C4 -56.5(7) .
F1 B1 C5 C4 -174.4(5) .
K1 B1 C5 C4 149(2) .
C4 C5 C6 C7 0.9(7) .
B1 C5 C6 C7 -179.0(5) .
C5 C6 C7 C2 0.1(7) .
C5 C6 C7 C8 178.8(4) .
O1 C2 C7 C6 177.5(4) .
C3 C2 C7 C6 -1.6(6) .
O1 C2 C7 C8 -1.1(7) .
C3 C2 C7 C8 179.9(4) .
C13 N1 C8 C7 -179.1(5) .
Pd1 N1 C8 C7 0.1(7) .
C6 C7 C8 N1 176.9(5) .
C2 C7 C8 N1 -4.5(8) .
C4 C3 C9 C11 114.6(5) .
C2 C3 C9 C11 -63.5(5) .
C4 C3 C9 C10 -5.2(6) .
C2 C3 C9 C10 176.8(4) .
C4 C3 C9 C12 -123.3(5) .
C2 C3 C9 C12 58.7(6) .
C8 N1 C13 C18 -100.9(5) .
Pd1 N1 C13 C18 79.9(5) .
C8 N1 C13 C14 79.5(5) .
Pd1 N1 C13 C14 -99.7(4) .
C18 C13 C14 C15 2.3(6) .
N1 C13 C14 C15 -178.1(4) .
C18 C13 C14 C19 -176.0(4) .
N1 C13 C14 C19 3.6(6) .
C13 C14 C15 C16 0.1(7) .
C19 C14 C15 C16 178.5(4) .
C14 C15 C16 C17 -1.7(7) .
C15 C16 C17 C18 0.9(7) .
C14 C13 C18 C17 -3.0(7) .
N1 C13 C18 C17 177.4(4) .
C14 C13 C18 C22 178.8(4) .
N1 C13 C18 C22 -0.8(6) .
C16 C17 C18 C13 1.4(7) .
C16 C17 C18 C22 179.6(5) .
C15 C14 C19 C21 -62.0(6) .
C13 C14 C19 C21 116.3(5) .
C15 C14 C19 C20 61.3(6) .
C13 C14 C19 C20 -120.4(5) .
C13 C18 C22 C23 -139.0(5) .
C17 C18 C22 C23 42.9(7) .
C13 C18 C22 C24 95.6(6) .
C17 C18 C22 C24 -82.5(6) .
C39 O2 C28 C29 -175.9(4) .
K1 O2 C28 C29 -61.6(5) .
C30 O3 C29 C28 -179.2(5) .
K1 O3 C29 C28 -35.3(5) .
O2 C28 C29 O3 64.9(6) .
C29 O3 C30 C31 -176.9(5) .
K1 O3 C30 C31 38.6(6) .
C32 O4 C31 C30 -177.4(6) .
K1 O4 C31 C30 63.4(6) .
O3 C30 C31 O4 -67.5(6) .
C31 O4 C32 C33 167.4(6) .
K1 O4 C32 C33 -69.9(7) .
C34 O5 C33 C32 -172.6(7) .
K1 O5 C33 C32 -26.4(9) .
O4 C32 C33 O5 65.9(9) .
C33 O5 C34 C35 -173.7(6) .
K1 O5 C34 C35 41.5(8) .
C36 O6 C35 C34 178.6(6) .
K1 O6 C35 C34 56.3(7) .
O5 C34 C35 O6 -66.1(8) .
C35 O6 C36 C37 177.5(5) .
K1 O6 C36 C37 -60.5(5) .
C38 O7 C37 C36 174.5(4) .
K1 O7 C37 C36 -30.0(6) .
O6 C36 C37 O7 60.2(6) .
C37 O7 C38 C39 177.4(4) .
K1 O7 C38 C39 20.5(6) .
C28 O2 C39 C38 -170.7(5) .
K1 O2 C39 C38 70.4(4) .
O7 C38 C39 O2 -63.7(6) .
C101 Pd2 P2 C126 80.3(3) .
O101 Pd2 P2 C126 -96.1(3) .
C101 Pd2 P2 C127 -159.8(3) .
O101 Pd2 P2 C127 23.9(2) .
C101 Pd2 P2 C125 -42.6(3) .
N101 Pd2 P2 C125 30.0(15) .
O101 Pd2 P2 C125 141.0(2) .
F104 K2 B101 F106 139.4(19) .
F101 K2 B101 F106 68.3(16) .
O103 K2 B101 F106 -64.7(18) .
O105 K2 B101 F106 174.9(17) .
O107 K2 B101 F106 53.4(18) .
O102 K2 B101 F106 -5.3(18) .
O104 K2 B101 F106 -121.0(17) .
F103 K2 B101 F106 -144.6(19) .
F105 K2 B101 F106 -124(3) .
O106 K2 B101 F106 109.5(18) .
F104 K2 B101 F105 -97(2) .
F101 K2 B101 F105 -168(2) .
O103 K2 B101 F105 59(2) .
O105 K2 B101 F105 -62(2) .
O107 K2 B101 F105 177(2) .
O102 K2 B101 F105 118(2) .
F106 K2 B101 F105 124(3) .
O104 K2 B101 F105 3(2) .
F103 K2 B101 F105 -21(2) .
O106 K2 B101 F105 -127(2) .
F104 K2 B101 F101 71.1(9) .
O103 K2 B101 F101 -133.0(5) .
O105 K2 B101 F101 106.6(5) .
O107 K2 B101 F101 -14.9(5) .
O102 K2 B101 F101 -73.6(5) .
F106 K2 B101 F101 -68.3(17) .
O104 K2 B101 F101 170.8(4) .
F103 K2 B101 F101 147.2(8) .
F105 K2 B101 F101 168(2) .
O106 K2 B101 F101 41.3(5) .
F104 K2 B101 F103 -76.0(9) .
F101 K2 B101 F103 -147.2(8) .
O103 K2 B101 F103 79.9(6) .
O105 K2 B101 F103 -40.5(6) .
O107 K2 B101 F103 -162.1(5) .
O102 K2 B101 F103 139.2(6) .
F106 K2 B101 F103 144.6(19) .
O104 K2 B101 F103 23.6(6) .
F105 K2 B101 F103 21(2) .
O106 K2 B101 F103 -105.9(6) .
F104 K2 B101 F102 177.8(9) .
F101 K2 B101 F102 106.7(6) .
O103 K2 B101 F102 -26.3(4) .
O105 K2 B101 F102 -146.7(4) .
O107 K2 B101 F102 91.8(4) .
O102 K2 B101 F102 33.1(4) .
F106 K2 B101 F102 38.4(17) .
O104 K2 B101 F102 -82.5(4) .
F103 K2 B101 F102 -106.2(7) .
F105 K2 B101 F102 -85(2) .
O106 K2 B101 F102 148.0(3) .
F104 K2 B101 C105 16.1(13) .
F101 K2 B101 C105 -55.0(11) .
O103 K2 B101 C105 172.0(12) .
O105 K2 B101 C105 51.6(12) .
O107 K2 B101 C105 -69.9(12) .
O102 K2 B101 C105 -128.6(12) .
F106 K2 B101 C105 -123(2) .
O104 K2 B101 C105 115.8(11) .
F103 K2 B101 C105 92.1(13) .
F105 K2 B101 C105 113(3) .
O106 K2 B101 C105 -13.7(13) .
F101 K2 B101 F104 -71.1(9) .
O103 K2 B101 F104 155.9(8) .
O105 K2 B101 F104 35.5(8) .
O107 K2 B101 F104 -86.0(8) .
O102 K2 B101 F104 -144.7(8) .
F106 K2 B101 F104 -139.4(19) .
O104 K2 B101 F104 99.7(8) .
F103 K2 B101 F104 76.0(9) .
F105 K2 B101 F104 97(2) .
O106 K2 B101 F104 -29.9(8) .
F106 B101 F101 K2 -77.8(15) .
F105 B101 F101 K2 13(3) .
F103 B101 F101 K2 31.8(7) .
F102 B101 F101 K2 -79.1(4) .
C105 B101 F101 K2 162.6(4) .
F104 B101 F101 K2 68.4(8) .
F104 K2 F101 B101 -67.6(8) .
O103 K2 F101 B101 49.1(5) .
O105 K2 F101 B101 -87.3(5) .
O107 K2 F101 B101 165.2(5) .
O102 K2 F101 B101 105.5(5) .
F106 K2 F101 B101 49.4(12) .
O104 K2 F101 B101 -12.0(6) .
F103 K2 F101 B101 -18.3(5) .
F105 K2 F101 B101 -6.1(11) .
O106 K2 F101 B101 -147.2(5) .
F106 B101 F103 K2 35.4(19) .
F105 B101 F103 K2 101(7) .
F101 B101 F103 K2 -28.2(6) .
F102 B101 F103 K2 81.9(5) .
C105 B101 F103 K2 -158.4(5) .
F104 B101 F103 K2 -61.5(7) .
F104 K2 F103 B101 63.5(8) .
F101 K2 F103 B101 17.8(5) .
O103 K2 F103 B101 -98.2(5) .
O105 K2 F103 B101 144.3(5) .
O107 K2 F103 B101 22.1(7) .
O102 K2 F103 B101 -44.1(6) .
F106 K2 F103 B101 -17.0(9) .
O104 K2 F103 B101 -157.6(6) .
F105 K2 F103 B101 -59(7) .
O106 K2 F103 B101 96.2(5) .
F106 B101 F104 K2 -37.2(16) .
F105 B101 F104 K2 70(2) .
F101 B101 F104 K2 -66.6(5) .
F103 B101 F104 K2 75.6(6) .
F102 B101 F104 K2 -3.7(16) .
C105 B101 F104 K2 -174.4(4) .
F101 K2 F104 B101 47.9(6) .
O103 K2 F104 B101 -27.1(9) .
O105 K2 F104 B101 -148.8(7) .
O107 K2 F104 B101 100.2(7) .
O102 K2 F104 B101 40.2(9) .
F106 K2 F104 B101 17.6(8) .
O104 K2 F104 B101 -91.8(7) .
F103 K2 F104 B101 -47.5(6) .
F105 K2 F104 B101 -35.6(13) .
O106 K2 F104 B101 156.9(6) .
F106 B101 F105 K2 51(2) .
F101 B101 F105 K2 -11(2) .
F103 B101 F105 K2 -71(7) .
F102 B101 F105 K2 90.6(8) .
C105 B101 F105 K2 -159.8(7) .
F104 B101 F105 K2 -55.0(9) .
F104 K2 F105 B101 53.7(19) .
F101 K2 F105 B101 6.8(13) .
O103 K2 F105 B101 -118(2) .
O105 K2 F105 B101 125.8(18) .
O107 K2 F105 B101 -4(3) .
O102 K2 F105 B101 -64(2) .
F106 K2 F105 B101 -28.5(15) .
O104 K2 F105 B101 -178(2) .
F103 K2 F105 B101 101(8) .
O106 K2 F105 B101 73(2) .
F105 B101 F106 K2 -55(2) .
F101 B101 F106 K2 63.0(9) .
F103 B101 F106 K2 -36.2(17) .
F102 B101 F106 K2 -118.9(18) .
C105 B101 F106 K2 159.6(8) .
F104 B101 F106 K2 34.0(14) .
F104 K2 F106 B101 -27.0(13) .
F101 K2 F106 B101 -66.5(15) .
O103 K2 F106 B101 113.2(17) .
O105 K2 F106 B101 -7(2) .
O107 K2 F106 B101 -128.6(17) .
O102 K2 F106 B101 174.4(19) .
O104 K2 F106 B101 66.8(18) .
F103 K2 F106 B101 21.2(11) .
F105 K2 F106 B101 31.3(18) .
O106 K2 F106 B101 -88.2(17) .
N101 Pd2 O101 C102 -12.2(4) .
P2 Pd2 O101 C102 171.9(4) .
F104 K2 O102 C139 45.9(7) .
F101 K2 O102 C139 41.7(5) .
O103 K2 O102 C139 152.3(5) .
O105 K2 O102 C139 -114.8(6) .
O107 K2 O102 C139 -38.7(5) .
F106 K2 O102 C139 63.7(8) .
O104 K2 O102 C139 176.4(5) .
F103 K2 O102 C139 83.1(5) .
F105 K2 O102 C139 85.6(11) .
O106 K2 O102 C139 -66.6(5) .
B101 K2 O102 C139 65.7(5) .
F104 K2 O102 C128 -74.4(6) .
F101 K2 O102 C128 -78.6(4) .
O103 K2 O102 C128 32.0(4) .
O105 K2 O102 C128 124.9(5) .
O107 K2 O102 C128 -159.1(5) .
F106 K2 O102 C128 -56.6(7) .
O104 K2 O102 C128 56.1(4) .
F103 K2 O102 C128 -37.2(5) .
F105 K2 O102 C128 -34.8(11) .
O106 K2 O102 C128 173.1(4) .
B101 K2 O102 C128 -54.7(4) .
F104 K2 O103 C129 104.3(6) .
F101 K2 O103 C129 72.0(5) .
O105 K2 O103 C129 -149.9(4) .
O107 K2 O103 C129 -13.0(5) .
O102 K2 O103 C129 -2.3(4) .
F106 K2 O103 C129 71.8(7) .
O104 K2 O103 C129 -156.5(5) .
F103 K2 O103 C129 115.8(5) .
F105 K2 O103 C129 110.0(10) .
O106 K2 O103 C129 -82.1(5) .
B101 K2 O103 C129 90.5(5) .
F104 K2 O103 C130 -103.0(7) .
F101 K2 O103 C130 -135.4(5) .
O105 K2 O103 C130 2.8(5) .
O107 K2 O103 C130 139.6(5) .
O102 K2 O103 C130 150.4(5) .
F106 K2 O103 C130 -135.5(7) .
O104 K2 O103 C130 -3.8(5) .
F103 K2 O103 C130 -91.5(5) .
F105 K2 O103 C130 -97.4(10) .
O106 K2 O103 C130 70.6(6) .
B101 K2 O103 C130 -116.8(5) .
F104 K2 O104 C132 -35.9(7) .
F101 K2 O104 C132 -64.2(7) .
O103 K2 O104 C132 -145.2(6) .
O105 K2 O104 C132 41.6(6) .
O107 K2 O104 C132 121.1(6) .
O102 K2 O104 C132 -169.3(6) .
F106 K2 O104 C132 -89.1(8) .
F103 K2 O104 C132 -59.4(6) .
F105 K2 O104 C132 -68.4(10) .
O106 K2 O104 C132 72.2(6) .
B101 K2 O104 C132 -69.4(6) .
F104 K2 O104 C131 81.7(6) .
F101 K2 O104 C131 53.5(6) .
O103 K2 O104 C131 -27.5(5) .
O105 K2 O104 C131 159.3(5) .
O107 K2 O104 C131 -121.2(5) .
O102 K2 O104 C131 -51.7(5) .
F106 K2 O104 C131 28.5(8) .
F103 K2 O104 C131 58.2(5) .
F105 K2 O104 C131 49.2(9) .
O106 K2 O104 C131 -170.1(5) .
B101 K2 O104 C131 48.2(5) .
F104 K2 O105 C134 -108.0(9) .
F101 K2 O105 C134 -97.6(8) .
O103 K2 O105 C134 131.5(7) .
O107 K2 O105 C134 -8.3(8) .
O102 K2 O105 C134 54.7(9) .
F106 K2 O105 C134 -123.1(11) .
O104 K2 O105 C134 138.0(8) .
F103 K2 O105 C134 -142.2(8) .
F105 K2 O105 C134 -145.9(12) .
O106 K2 O105 C134 -5.2(7) .
B101 K2 O105 C134 -125.8(7) .
F104 K2 O105 C133 104.8(8) .
F101 K2 O105 C133 115.2(7) .
O103 K2 O105 C133 -15.7(8) .
O107 K2 O105 C133 -155.5(7) .
O102 K2 O105 C133 -92.5(8) .
F106 K2 O105 C133 89.7(12) .
O104 K2 O105 C133 -9.1(7) .
F103 K2 O105 C133 70.6(8) .
F105 K2 O105 C133 66.9(12) .
O106 K2 O105 C133 -152.4(8) .
B101 K2 O105 C133 87.1(8) .
F104 K2 O106 C135 54.0(8) .
F101 K2 O106 C135 86.5(7) .
O103 K2 O106 C135 -120.2(6) .
O105 K2 O106 C135 -28.8(6) .
O107 K2 O106 C135 147.7(7) .
O102 K2 O106 C135 176.7(6) .
F106 K2 O106 C135 96.1(9) .
O104 K2 O106 C135 -61.1(6) .
F103 K2 O106 C135 35.8(7) .
F105 K2 O106 C135 41.6(16) .
B101 K2 O106 C135 69.4(7) .
F104 K2 O106 C136 -68.3(6) .
F101 K2 O106 C136 -35.8(5) .
O103 K2 O106 C136 117.5(5) .
O105 K2 O106 C136 -151.2(5) .
O107 K2 O106 C136 25.4(4) .
O102 K2 O106 C136 54.4(5) .
F106 K2 O106 C136 -26.2(8) .
O104 K2 O106 C136 176.6(4) .
F103 K2 O106 C136 -86.5(5) .
F105 K2 O106 C136 -80.8(15) .
B101 K2 O106 C136 -52.9(5) .
F104 K2 O107 C137 101.4(7) .
F101 K2 O107 C137 127.1(6) .
O103 K2 O107 C137 -132.2(6) .
O105 K2 O107 C137 7.6(6) .
O102 K2 O107 C137 -143.0(6) .
F106 K2 O107 C137 149.6(8) .
O104 K2 O107 C137 -56.9(7) .
F103 K2 O107 C137 123.8(6) .
F105 K2 O107 C137 134.8(11) .
O106 K2 O107 C137 4.6(5) .
B101 K2 O107 C137 133.4(6) .
F104 K2 O107 C138 -106.0(6) .
F101 K2 O107 C138 -80.4(5) .
O103 K2 O107 C138 20.4(5) .
O105 K2 O107 C138 160.2(5) .
O102 K2 O107 C138 9.6(4) .
F106 K2 O107 C138 -57.8(7) .
O104 K2 O107 C138 95.7(6) .
F103 K2 O107 C138 -83.6(5) .
F105 K2 O107 C138 -72.6(11) .
O106 K2 O107 C138 157.1(5) .
B101 K2 O107 C138 -74.1(5) .
C101 Pd2 N101 C108 -169.0(4) .
O101 Pd2 N101 C108 7.5(4) .
C101 Pd2 N101 C113 15.9(4) .
O101 Pd2 N101 C113 -167.6(3) .
Pd2 O101 C102 C107 9.5(6) .
Pd2 O101 C102 C103 -171.6(3) .
O101 C102 C103 C104 -178.9(4) .
C107 C102 C103 C104 0.1(6) .
O101 C102 C103 C109 -0.1(6) .
C107 C102 C103 C109 178.9(4) .
C102 C103 C104 C105 0.3(7) .
C109 C103 C104 C105 -178.5(4) .
C103 C104 C105 C106 -0.2(7) .
C103 C104 C105 B101 -179.8(5) .
F106 B101 C105 C106 -105(2) .
F105 B101 C105 C106 113(2) .
F101 B101 C105 C106 -38.6(8) .
F103 B101 C105 C106 90.6(8) .
F102 B101 C105 C106 -152.9(5) .
F104 B101 C105 C106 21.3(9) .
K2 B101 C105 C106 7.6(15) .
F106 B101 C105 C104 75(2) .
F105 B101 C105 C104 -68(2) .
F101 B101 C105 C104 140.9(6) .
F103 B101 C105 C104 -89.8(8) .
F102 B101 C105 C104 26.6(7) .
F104 B101 C105 C104 -159.2(8) .
K2 B101 C105 C104 -172.8(9) .
C104 C105 C106 C107 -0.2(7) .
B101 C105 C106 C107 179.3(5) .
C105 C106 C107 C102 0.6(7) .
C105 C106 C107 C108 177.6(4) .
O101 C102 C107 C106 178.5(4) .
C103 C102 C107 C106 -0.5(6) .
O101 C102 C107 C108 1.7(7) .
C103 C102 C107 C108 -177.2(4) .
C113 N101 C108 C107 174.7(5) .
Pd2 N101 C108 C107 -0.7(7) .
C106 C107 C108 N101 176.6(5) .
C102 C107 C108 N101 -6.5(8) .
C104 C103 C109 C111 115.7(5) .
C102 C103 C109 C111 -63.2(5) .
C104 C103 C109 C110 -3.0(6) .
C102 C103 C109 C110 178.2(4) .
C104 C103 C109 C112 -121.5(5) .
C102 C103 C109 C112 59.7(5) .
C108 N101 C113 C114 81.8(5) .
Pd2 N101 C113 C114 -102.7(4) .
C108 N101 C113 C118 -99.4(5) .
Pd2 N101 C113 C118 76.2(5) .
C118 C113 C114 C115 2.9(7) .
N101 C113 C114 C115 -178.3(4) .
C118 C113 C114 C119 -178.1(4) .
N101 C113 C114 C119 0.7(7) .
C113 C114 C115 C116 -0.1(7) .
C119 C114 C115 C116 -179.2(5) .
C114 C115 C116 C117 -1.0(8) .
C115 C116 C117 C118 -0.5(8) .
C116 C117 C118 C113 3.1(7) .
C116 C117 C118 C122 -179.5(5) .
C114 C113 C118 C117 -4.3(7) .
N101 C113 C118 C117 176.8(4) .
C114 C113 C118 C122 178.2(4) .
N101 C113 C118 C122 -0.6(6) .
C113 C114 C119 C121 123.5(5) .
C115 C114 C119 C121 -57.5(6) .
C113 C114 C119 C120 -113.4(5) .
C115 C114 C119 C120 65.6(6) .
C117 C118 C122 C123 41.2(7) .
C113 C118 C122 C123 -141.4(5) .
C117 C118 C122 C124 -83.6(7) .
C113 C118 C122 C124 93.7(6) .
C139 O102 C128 C129 -175.8(6) .
K2 O102 C128 C129 -60.1(6) .
C130 O103 C129 C128 178.8(6) .
K2 O103 C129 C128 -27.1(8) .
O102 C128 C129 O103 59.8(8) .
C129 O103 C130 C131 -173.2(7) .
K2 O103 C130 C131 33.0(8) .
C132 O104 C131 C130 170.7(8) .
K2 O104 C131 C130 59.3(8) .
O103 C130 C131 O104 -62.7(9) .
C131 O104 C132 C133 171.7(8) .
K2 O104 C132 C133 -72.4(8) .
C134 O105 C133 C132 -174.9(9) .
K2 O105 C133 C132 -23.1(12) .
O104 C132 C133 O105 68.2(12) .
C133 O105 C134 C135 -176.9(9) .
K2 O105 C134 C135 34.6(11) .
C136 O106 C135 C134 177.8(7) .
K2 O106 C135 C134 59.1(9) .
O105 C134 C135 O106 -64.0(11) .
C135 O106 C136 C137 -173.1(7) .
K2 O106 C136 C137 -53.9(7) .
C138 O107 C137 C136 173.4(6) .
K2 O107 C137 C136 -33.6(9) .
O106 C136 C137 O107 60.6(9) .
C137 O107 C138 C139 174.2(6) .
K2 O107 C138 C139 18.5(8) .
C128 O102 C139 C138 -174.6(6) .
K2 O102 C139 C138 67.7(6) .
O107 C138 C139 O102 -61.1(9) .
